data_4318225
loop_
_publ_author_name
'Fatima Setifi'
'Lahc\`ene Ouahab'
'St\'ephane Golhen'
'Olivier Hernandez'
'Akira Miyazaki'
'Toshiaki Enoki'
'Takashi Toita'
'Jun-ichi Yamada'
'Hiroyuki Nishikawa'
'Andrzej \/Lapi\'nski'
'Roman \'Swietlik'

_publ_section_title
;
 New Tetrathiapentalene-Derived Charge Transfer Salts with Paramagnetic
 Transition Metal Complex Anion: \k-(EDDH-TTP)3[Cr(phen)(NCS)4].2CH2Cl2
 and \k21-(BDH-TTP)5[Cr(phen)(NCS)4]2.2CH2Cl2
;
_journal_name_full 'Inorganic Chemistry'
_journal_page_first 3761
_journal_page_last 3768
_journal_paper_doi 10.1021/ic0255961
_journal_volume 41
_journal_year 2002
_chemical_compound_source
;
?
;
_chemical_formula_moiety ' C54.00 H36 Cr1 Cl4 N6 S34 '
_chemical_formula_sum 'C54 H36 Cl4 Cr N6 S34'
_chemical_formula_weight 2052.73
_chemical_melting_point ?
_chemical_name_systematic
;                                                                               
?                                                                               
;
_space_group_IT_number 14
_symmetry_cell_setting monoclinic
_symmetry_space_group_name_Hall '-P 2yab'
_symmetry_space_group_name_H-M 'P 1 21/a 1'
_atom_sites_solution_hydrogens geom
_atom_sites_solution_primary direct
_audit_creation_date 01-12-12
_audit_creation_method CRYSTALS_ver_12-03-99
_cell_angle_alpha 90.0000
_cell_angle_beta 95.1951(16)
_cell_angle_gamma 90.0000
_cell_formula_units_Z 4
_cell_length_a 25.07520(50)
_cell_length_b 10.67320(29)
_cell_length_c 28.16010(59)
_cell_measurement_reflns_used 40160
_cell_measurement_temperature 100
_cell_measurement_theta_max 28.700
_cell_measurement_theta_min 0.998
_cell_volume 7505.6(3)
_computing_cell_refinement 'HKL Scalepack (Otwinowski & Minor 1997)'
_computing_data_collection 'Collect (Nonius BV, 1997-2000)'
_computing_data_reduction
;
'HKL Denzo and Scalepack (Otwinowski & Minor 1997)'
;
_computing_molecular_graphics
;                                                                               
 CAMERON (Watkin, Prout & Pearce,  1996)                                        
;
_computing_publication_material
;                                                                               
CRYSTALS Issue 10 (Watkin, Prout, Carruthers & Betteridge, 1996)                
;
_computing_structure_refinement
;                                                                               
CRYSTALS Issue 10 (Watkin, Prout, Carruthers & Betteridge, 1996)                
;
_computing_structure_solution 'SHELXS86 (Sheldrick, 1986)'
_diffrn_ambient_temperature 100
_diffrn_detector_area_resol_mean 9
_diffrn_measurement_device '95mm CCD camera on \k-goniostat'
_diffrn_measurement_device_type
;
'KappaCCD'
;
_diffrn_measurement_method CCD
_diffrn_radiation_monochromator
;
'horizonally mounted graphite crystal'
;
_diffrn_radiation_type 'Mo K\a'
_diffrn_radiation_wavelength 0.71073
_diffrn_reflns_av_R_equivalents 0.04
_diffrn_reflns_limit_h_max 21
_diffrn_reflns_limit_h_min -21
_diffrn_reflns_limit_k_max 8
_diffrn_reflns_limit_k_min -13
_diffrn_reflns_limit_l_max 35
_diffrn_reflns_limit_l_min -29
_diffrn_reflns_number 21736
_diffrn_reflns_theta_max 0.00
_diffrn_reflns_theta_min 0.00
_diffrn_standards_decay_% 0.00
_diffrn_standards_interval_count 0
_diffrn_standards_interval_time 0
_diffrn_standards_number 0
_exptl_absorpt_coefficient_mu 1.29
_exptl_absorpt_correction_type none
_exptl_crystal_colour ' black '
_exptl_crystal_density_diffrn 1.78
_exptl_crystal_density_meas ?
_exptl_crystal_description ' elongated plates '
_exptl_crystal_F_000 4026.45
_exptl_crystal_size_max 0.00
_exptl_crystal_size_mid 0.00
_exptl_crystal_size_min 0.00
_refine_diff_density_max 0.93
_refine_diff_density_min -1.35
_refine_ls_extinction_method None
_refine_ls_goodness_of_fit_ref 1.2034
_refine_ls_hydrogen_treatment noref
_refine_ls_matrix_type full
_refine_ls_number_parameters 771
_refine_ls_number_reflns 6741
_refine_ls_R_factor_gt 0.0585
_refine_ls_shift/su_max 0.004314
_refine_ls_structure_factor_coef F
_refine_ls_weighting_details
;
Chebychev polynomial with 5 parameters, Carruthers & Watkin , 1979, 
 1.01    0.464    0.741    0.332E-010.146    
;
_refine_ls_weighting_scheme calc
_refine_ls_wR_factor_ref 0.0640
_reflns_limit_h_max 21
_reflns_limit_h_min -21
_reflns_limit_k_max 13
_reflns_limit_k_min 0
_reflns_limit_l_max 35
_reflns_limit_l_min 0
_reflns_number_gt 6741
_reflns_number_total 11765
_reflns_threshold_expression >3.00\s(I)
_cod_data_source_file ic0255961_s1_1.cif
_cod_data_source_block 1
_cod_depositor_comments
;
The following automatic conversions were performed:

'_chemical_melting_point' value 'not measured' was changed to '?' -
the value is undefined or not given.

Automatic conversion script
Id: cif_fix_values 1569 2011-02-09 13:29:24Z adriana 

The following automatic conversions were performed:

'_symmetry_cell_setting' value 'Monoclinic ' changed to 'monoclinic'
according to the built-in table from CIF Core dictionary named
'cif_core.dic' version 2.4.1 from
2010-06-29.

'_exptl_absorpt_correction_type' value 'None' changed to
'none' according to the built-in table from CIF Core dictionary named
'cif_core.dic' version 2.4.1 from 2010-06-29.

Automatic conversion script
Id: cif_fix_values 1646 2011-03-28 12:23:43Z adriana 

The following automatic conversions were performed:

'_exptl_crystal_density_meas' value 'not measured' was changed to '?'
- the value is perceived as not measured.

Automatic conversion script
Id: cif_fix_values 3008 2015-01-20 13:52:24Z robertas 
;
_cod_original_cell_volume 7505.602(304)
_cod_original_sg_symbol_H-M 'P 1 21/a 1 '
_cod_original_formula_sum ' C54.00 H36 Cr1 Cl4 N6 S34 '
_cod_database_code 4318225

loop_
_symmetry_equiv_pos_as_xyz
x,y,z
-x,-y,-z
-x+1/2,y+1/2,-z
x+1/2,-y+1/2,z

loop_
_atom_site_label
_atom_site_fract_x
_atom_site_fract_y
_atom_site_fract_z
_atom_site_U_iso_or_equiv
_atom_site_occupancy
_atom_site_adp_type
Cr 0.11416(6) -0.33553(12) 0.93503(5) 0.0206 1.0000 Uani
S1 0.2783(1) -0.4114(2) 0.86544(8) 0.0277 1.0000 Uani
S2 0.05006(11) 0.0122(2) 0.84580(9) 0.0347 1.0000 Uani
S3 0.0191(1) -0.6566(2) 0.84627(8) 0.0302 1.0000 Uani
S4 0.1656(1) -0.6147(2) 1.06445(8) 0.0273 1.0000 Uani
C1 0.2216(5) -0.3849(7) 0.8872(3) 0.0264 1.0000 Uani
C2 0.0708(4) -0.1215(8) 0.8685(3) 0.0221 1.0000 Uani
C3 0.0508(4) -0.5512(8) 0.8791(3) 0.0221 1.0000 Uani
C4 0.1508(3) -0.5150(7) 1.0214(3) 0.0160 1.0000 Uani
N1 0.1804(4) -0.3671(6) 0.9031(2) 0.0253 1.0000 Uani
N2 0.0859(3) -0.2162(6) 0.8855(2) 0.0237 1.0000 Uani
N3 0.0735(3) -0.4766(7) 0.9031(3) 0.0287 1.0000 Uani
N4 0.1402(3) -0.4460(6) 0.9898(3) 0.0255 1.0000 Uani
N5 0.1479(3) -0.1798(6) 0.9696(2) 0.0149 1.0000 Uani
N6 0.0520(3) -0.2856(6) 0.9757(2) 0.0188 1.0000 Uani
C5 0.1945(4) -0.1278(7) 0.9644(3) 0.0216 1.0000 Uani
C6 0.2111(3) -0.0142(7) 0.9872(3) 0.0197 1.0000 Uani
C7 0.1781(4) 0.0427(7) 1.0164(3) 0.0273 1.0000 Uani
C8 0.1283(3) -0.0132(7) 1.0244(3) 0.0180 1.0000 Uani
C9 0.0921(4) 0.0360(7) 1.0558(3) 0.0256 1.0000 Uani
C10 0.0449(4) -0.0230(8) 1.0617(3) 0.0245 1.0000 Uani
C11 0.0297(4) -0.1345(8) 1.0352(3) 0.0226 1.0000 Uani
C12 -0.0188(4) -0.1978(8) 1.0393(3) 0.0259 1.0000 Uani
C13 -0.0311(4) -0.3002(8) 1.0112(3) 0.0275 1.0000 Uani
C14 0.0056(4) -0.3430(8) 0.9797(3) 0.0252 1.0000 Uani
C15 0.0644(4) -0.1837(7) 1.0039(3) 0.0226 1.0000 Uani
C16 0.1145(4) -0.1241(7) 0.9993(3) 0.0189 1.0000 Uani
Cl1 0.04566(11) 0.2967(2) 0.13841(9) 0.0426 1.0000 Uani
Cl2 0.10113(12) 0.1024(2) 0.19639(9) 0.0436 1.0000 Uani
Cl3 0.34782(11) 0.7099(2) 0.09721(9) 0.0401 1.0000 Uani
Cl4 0.2318(1) 0.7296(2) 0.07658(9) 0.0356 1.0000 Uani
C17 0.1071(5) 0.2552(9) 0.1715(4) 0.0447 1.0000 Uani
C18 0.2940(5) 0.807(1) 0.0740(6) 0.0665 1.0000 Uani
C101 0.2526(4) -0.1016(8) 0.8075(3) 0.0320 1.0000 Uani
C102 0.1981(4) -0.0624(8) 0.8225(3) 0.0329 1.0000 Uani
C103 0.2075(4) -0.1429(8) 0.7170(3) 0.0273 1.0000 Uani
C104 0.1747(4) -0.0469(8) 0.7237(3) 0.0281 1.0000 Uani
C105 0.1657(4) -0.0868(7) 0.6325(3) 0.0183 1.0000 Uani
C106 0.1470(4) -0.0920(7) 0.5865(3) 0.0220 1.0000 Uani
C107 0.1280(4) -0.1504(7) 0.4983(3) 0.0201 1.0000 Uani
C108 0.0950(3) -0.0562(7) 0.5051(3) 0.0187 1.0000 Uani
C109 0.0781(4) -0.1064(8) 0.4158(3) 0.0233 1.0000 Uani
C110 0.0599(4) -0.1121(8) 0.3702(3) 0.0231 1.0000 Uani
C111 0.0393(4) -0.1729(11) 0.2800(4) 0.0533 1.0000 Uani
C112 0.0025(5) -0.0738(9) 0.2891(4) 0.0494 1.0000 Uani
S101 0.2463(1) -0.2227(2) 0.76248(8) 0.0267 1.0000 Uani
S102 0.15726(14) 0.0195(3) 0.77637(9) 0.0555 1.0000 Uani
S103 0.21472(9) -0.18859(18) 0.65788(7) 0.0209 1.0000 Uani
S104 0.14277(9) 0.02394(19) 0.67177(7) 0.0201 1.0000 Uani
S105 0.17181(9) -0.20048(18) 0.54610(7) 0.0177 1.0000 Uani
S106 0.09710(9) 0.01132(18) 0.56163(7) 0.0180 1.0000 Uani
S107 0.12941(9) -0.20995(19) 0.44021(7) 0.0203 1.0000 Uani
S108 0.05412(9) 0.00138(19) 0.45606(7) 0.0214 1.0000 Uani
S109 0.08426(11) -0.2177(2) 0.32931(8) 0.0323 1.0000 Uani
S110 0.01119(11) -0.0046(3) 0.34580(9) 0.0404 1.0000 Uani
C201 0.3707(5) 0.1486(11) 0.8417(4) 0.0260(15) 0.771(5) Uiso
C202 0.3647(5) 0.289(1) 0.8369(4) 0.0260(15) 0.771(5) Uiso
C203 0.3410(3) 0.1204(7) 0.7463(3) 0.023(1) 0.771(5) Uiso
C204 0.3077(3) 0.2165(7) 0.7487(3) 0.023(1) 0.771(5) Uiso
C205 0.2819(4) 0.1231(7) 0.6655(2) 0.023(1) 0.771(5) Uiso
C206 0.2644(4) 0.1177(7) 0.6200(2) 0.023(1) 0.771(5) Uiso
C207 0.2515(4) 0.0718(8) 0.5299(2) 0.023(1) 0.771(5) Uiso
C208 0.2191(4) 0.1675(8) 0.5364(2) 0.023(1) 0.771(5) Uiso
C209 0.2028(4) 0.1169(8) 0.4473(2) 0.023(1) 0.771(5) Uiso
C210 0.1850(3) 0.1171(8) 0.4021(2) 0.023(1) 0.771(5) Uiso
C211 0.1689(4) 0.0667(9) 0.3107(3) 0.0260(15) 0.771(5) Uiso
C212 0.1411(4) 0.1840(8) 0.3189(3) 0.0260(15) 0.771(5) Uiso
S201 0.39323(15) 0.0774(3) 0.78864(12) 0.0228(8) 0.771(5) Uiso
S202 0.30638(14) 0.3300(3) 0.79419(11) 0.0269(8) 0.771(5) Uiso
S203 0.32892(15) 0.0212(3) 0.69452(11) 0.0180(8) 0.771(5) Uiso
S204 0.25512(13) 0.2324(3) 0.7031(1) 0.0148(7) 0.771(5) Uiso
S205 0.28717(15) 0.0064(3) 0.58004(12) 0.0129(7) 0.771(5) Uiso
S206 0.21365(14) 0.2194(3) 0.59519(12) 0.0134(7) 0.771(5) Uiso
S207 0.25238(15) 0.0119(3) 0.47150(13) 0.0171(7) 0.771(5) Uiso
S208 0.17813(17) 0.2253(4) 0.48793(15) 0.0179(7) 0.771(5) Uiso
S209 0.21105(17) 0.0136(3) 0.36072(13) 0.0215(8) 0.771(5) Uiso
S210 0.13198(14) 0.2177(3) 0.37913(11) 0.0235(8) 0.771(5) Uiso
H41 0.3967(11) 0.129(2) 0.8698(6) 0.058(14) 0.771(5) Uiso
H42 0.3357(9) 0.1108(18) 0.8487(9) 0.058(14) 0.771(5) Uiso
H43 0.3598(11) 0.3263(19) 0.8687(6) 0.058(14) 0.771(5) Uiso
H44 0.3980(6) 0.325(2) 0.826(1) 0.058(14) 0.771(5) Uiso
H45 0.1902(11) 0.076(3) 0.2825(7) 0.058(14) 0.771(5) Uiso
H46 0.1420(9) 0.0004(16) 0.3009(11) 0.058(14) 0.771(5) Uiso
H47 0.1607(13) 0.2547(16) 0.3052(9) 0.058(14) 0.771(5) Uiso
H48 0.1058(8) 0.186(3) 0.2994(8) 0.058(14) 0.771(5) Uiso
C213 0.1139(7) 0.1280(18) 0.3412(8) 0.016(3) 0.229(5) Uiso
C214 0.160(1) 0.053(2) 0.3209(6) 0.016(3) 0.229(5) Uiso
C215 0.1750(7) 0.1649(14) 0.4261(4) 0.016(3) 0.229(5) Uiso
C216 0.2053(7) 0.0679(14) 0.4178(4) 0.016(3) 0.229(5) Uiso
C217 0.2226(6) 0.1129(14) 0.5091(4) 0.016(3) 0.229(5) Uiso
C218 0.2431(6) 0.1145(14) 0.5536(4) 0.016(3) 0.229(5) Uiso
C219 0.2640(6) 0.1759(14) 0.6410(4) 0.016(3) 0.229(5) Uiso
C220 0.2938(7) 0.0796(14) 0.6345(4) 0.016(3) 0.229(5) Uiso
C221 0.3137(6) 0.1487(13) 0.7226(4) 0.016(3) 0.229(5) Uiso
C222 0.3335(6) 0.1653(13) 0.7670(4) 0.016(3) 0.229(5) Uiso
C223 0.352(1) 0.251(2) 0.854(1) 0.016(3) 0.229(5) Uiso
C224 0.3858(11) 0.140(3) 0.8534(11) 0.016(3) 0.229(5) Uiso
S211 0.1365(4) 0.253(1) 0.3823(4) 0.0228(8) 0.229(5) Uiso
S212 0.2116(5) -0.0084(13) 0.3641(4) 0.0269(8) 0.229(5) Uiso
S213 0.1733(5) 0.2187(12) 0.4854(4) 0.0180(8) 0.229(5) Uiso
S214 0.2425(4) 0.0023(9) 0.4681(4) 0.0148(7) 0.229(5) Uiso
S215 0.2219(5) 0.230(1) 0.5920(4) 0.0129(7) 0.229(5) Uiso
S216 0.2952(5) 0.0087(11) 0.5773(4) 0.0134(7) 0.229(5) Uiso
S217 0.2622(4) 0.2506(9) 0.6959(3) 0.0171(7) 0.229(5) Uiso
S218 0.3344(5) 0.0272(9) 0.6850(4) 0.0179(7) 0.229(5) Uiso
S219 0.3111(4) 0.284(1) 0.8037(3) 0.0215(8) 0.229(5) Uiso
S220 0.3836(5) 0.0710(11) 0.7953(4) 0.0235(8) 0.229(5) Uiso
H49 0.0903(15) 0.069(3) 0.3574(16) 0.058(14) 0.229(5) Uiso
H50 0.0900(15) 0.164(4) 0.3143(12) 0.058(14) 0.229(5) Uiso
H51 0.1768(16) 0.105(5) 0.2970(13) 0.058(14) 0.229(5) Uiso
H52 0.1443(16) -0.017(4) 0.3005(15) 0.058(14) 0.229(5) Uiso
H53 0.3298(18) 0.247(5) 0.882(1) 0.058(14) 0.229(5) Uiso
H54 0.3741(18) 0.325(3) 0.8633(17) 0.058(14) 0.229(5) Uiso
H55 0.4235(13) 0.163(4) 0.8643(15) 0.058(14) 0.229(5) Uiso
H56 0.374(2) 0.077(3) 0.8766(12) 0.058(14) 0.229(5) Uiso
C301 0.1623(11) 0.507(2) 0.7736(9) 0.049(4) 0.486(9) Uiso
C302 0.1565(12) 0.357(3) 0.7826(11) 0.049(4) 0.486(9) Uiso
C303 0.1472(4) 0.453(1) 0.6754(3) 0.0167(18) 0.486(9) Uiso
C304 0.1112(4) 0.3686(11) 0.6837(3) 0.0167(18) 0.486(9) Uiso
C305 0.0922(4) 0.411(1) 0.5934(3) 0.0167(18) 0.486(9) Uiso
C306 0.0752(4) 0.404(1) 0.5472(3) 0.0167(18) 0.486(9) Uiso
C307 0.0571(5) 0.437(1) 0.4563(3) 0.0167(18) 0.486(9) Uiso
C308 0.0237(4) 0.346(1) 0.4664(3) 0.0167(18) 0.486(9) Uiso
C309 0.0066(4) 0.378(1) 0.3768(3) 0.0167(18) 0.486(9) Uiso
C310 -0.0088(4) 0.367(1) 0.3309(3) 0.0167(18) 0.486(9) Uiso
C311 -0.0191(6) 0.4000(15) 0.2386(4) 0.049(4) 0.486(9) Uiso
C312 -0.0524(6) 0.2923(14) 0.2477(4) 0.049(4) 0.486(9) Uiso
S301 0.1952(3) 0.5226(5) 0.7159(2) 0.0204(12) 0.486(9) Uiso
S302 0.0996(3) 0.3158(7) 0.7408(2) 0.0278(13) 0.486(9) Uiso
S303 0.1438(3) 0.5105(6) 0.6165(2) 0.0177(15) 0.486(9) Uiso
S304 0.0657(2) 0.3151(6) 0.6359(2) 0.0204(16) 0.486(9) Uiso
S305 0.1005(3) 0.4991(6) 0.5023(2) 0.015(2) 0.486(9) Uiso
S306 0.0230(3) 0.3003(6) 0.5264(2) 0.0121(19) 0.486(9) Uiso
S307 0.0541(3) 0.4911(6) 0.3968(2) 0.0144(14) 0.486(9) Uiso
S308 -0.0225(3) 0.2887(5) 0.4223(2) 0.0179(14) 0.486(9) Uiso
S309 0.0246(2) 0.4483(6) 0.28761(19) 0.0251(12) 0.486(9) Uiso
S310 -0.0623(3) 0.2681(6) 0.3079(2) 0.0227(13) 0.486(9) Uiso
H25 0.147(2) 0.342(4) 0.8160(11) 0.041(13) 0.486(9) Uiso
H26 0.1893(13) 0.313(4) 0.774(2) 0.041(13) 0.486(9) Uiso
H27 0.186(2) 0.544(4) 0.800(1) 0.041(13) 0.486(9) Uiso
H28 0.1260(15) 0.546(4) 0.7698(15) 0.041(13) 0.486(9) Uiso
H29 -0.088(1) 0.300(4) 0.2285(9) 0.041(13) 0.486(9) Uiso
H30 -0.0362(17) 0.2154(19) 0.2348(11) 0.041(13) 0.486(9) Uiso
H31 -0.0425(13) 0.472(2) 0.2272(14) 0.041(13) 0.486(9) Uiso
H32 0.0019(13) 0.382(4) 0.2109(8) 0.041(13) 0.486(9) Uiso
C313 -0.0320(6) 0.2632(11) 0.2575(4) 0.022(3) 0.513(9) Uiso
C314 -0.0220(6) 0.4020(12) 0.2451(4) 0.022(3) 0.513(9) Uiso
C315 -0.0208(4) 0.332(1) 0.3528(3) 0.0186(17) 0.513(9) Uiso
C316 0.0129(5) 0.422(1) 0.3445(3) 0.0186(17) 0.513(9) Uiso
C317 0.0283(4) 0.3930(9) 0.4358(3) 0.0186(17) 0.513(9) Uiso
C318 0.0460(5) 0.3970(9) 0.4812(3) 0.0186(17) 0.513(9) Uiso
C319 0.0666(5) 0.354(1) 0.5699(3) 0.0186(17) 0.513(9) Uiso
C320 0.0983(5) 0.445(1) 0.5624(3) 0.0186(17) 0.513(9) Uiso
C321 0.1157(4) 0.4073(9) 0.6517(3) 0.0186(17) 0.513(9) Uiso
C322 0.1315(4) 0.409(1) 0.6974(3) 0.0186(17) 0.513(9) Uiso
C323 0.1478(8) 0.3571(19) 0.7859(8) 0.022(3) 0.513(9) Uiso
C324 0.1752(7) 0.4735(15) 0.7799(6) 0.022(3) 0.513(9) Uiso
S311 -0.0637(3) 0.2481(6) 0.3129(2) 0.0204(12) 0.513(9) Uiso
S312 0.0254(2) 0.4828(6) 0.28812(19) 0.0278(13) 0.513(9) Uiso
S313 -0.0217(2) 0.2874(5) 0.4129(2) 0.0177(15) 0.513(9) Uiso
S314 0.0481(3) 0.4993(6) 0.3943(3) 0.0204(16) 0.513(9) Uiso
S315 0.0250(3) 0.2874(6) 0.5234(2) 0.015(2) 0.513(9) Uiso
S316 0.0942(3) 0.5083(6) 0.5041(2) 0.0121(19) 0.513(9) Uiso
S317 0.0682(2) 0.2970(5) 0.62864(18) 0.0144(14) 0.513(9) Uiso
S318 0.1394(3) 0.5141(5) 0.6086(2) 0.0179(14) 0.513(9) Uiso
S319 0.1044(3) 0.2965(6) 0.7367(2) 0.0251(12) 0.513(9) Uiso
S320 0.1820(3) 0.5144(5) 0.7223(2) 0.0227(13) 0.513(9) Uiso
H33 0.1563(17) 0.542(2) 0.7958(11) 0.042(13) 0.513(9) Uiso
H34 0.2112(11) 0.471(4) 0.798(1) 0.042(13) 0.513(9) Uiso
H35 0.1277(16) 0.362(4) 0.8150(9) 0.042(13) 0.513(9) Uiso
H36 0.1744(14) 0.291(2) 0.7970(15) 0.042(13) 0.513(9) Uiso
H37 -0.0569(9) 0.448(2) 0.2424(14) 0.042(13) 0.513(9) Uiso
H38 -0.0091(15) 0.407(3) 0.2126(6) 0.042(13) 0.513(9) Uiso
H39 0.0027(11) 0.217(3) 0.2603(12) 0.042(13) 0.513(9) Uiso
H40 -0.0552(14) 0.223(3) 0.2310(6) 0.042(13) 0.513(9) Uiso
H5 0.2184(16) -0.168(4) 0.942(2) 0.025(8) 1.0000 Uiso
H6 0.2473(14) 0.021(4) 0.983(2) 0.025(8) 1.0000 Uiso
H7 0.1892(16) 0.123(4) 1.033(2) 0.025(8) 1.0000 Uiso
H9 0.1017(16) 0.114(4) 1.074(2) 0.025(8) 1.0000 Uiso
H10 0.0209(17) 0.011(5) 1.085(2) 0.025(8) 1.0000 Uiso
H12 -0.0453(15) -0.164(5) 1.061(2) 0.025(8) 1.0000 Uiso
H13 -0.0656(16) -0.346(5) 1.013(2) 0.025(8) 1.0000 Uiso
H14 -0.0045(16) -0.416(5) 0.958(2) 0.025(8) 1.0000 Uiso
H17 0.275(1) -0.133(3) 0.8360(6) 0.108(19) 1.0000 Uiso
H18 0.2713(11) -0.0273(16) 0.795(1) 0.108(19) 1.0000 Uiso
H19 0.203(1) -0.008(3) 0.8514(7) 0.108(19) 1.0000 Uiso
H20 0.1784(8) -0.138(2) 0.8329(11) 0.108(19) 1.0000 Uiso
H21 -0.0350(7) -0.105(3) 0.2829(11) 0.108(19) 1.0000 Uiso
H22 0.0033(16) -0.0076(18) 0.2641(7) 0.108(19) 1.0000 Uiso
H23 0.019(1) -0.2480(18) 0.2672(12) 0.108(19) 1.0000 Uiso
H24 0.060(1) -0.149(3) 0.2528(8) 0.108(19) 1.0000 Uiso

loop_
_atom_site_aniso_label
_atom_site_aniso_U_11
_atom_site_aniso_U_22
_atom_site_aniso_U_33
_atom_site_aniso_U_23
_atom_site_aniso_U_13
_atom_site_aniso_U_12
Cr 0.0248(9) 0.0157(6) 0.0206(7) -0.0001(5) -0.0023(6) -0.0002(6)
S1 0.0312(16) 0.0271(12) 0.0248(12) -0.0012(9) 0.0021(11) 0.003(1)
S2 0.0384(17) 0.0287(12) 0.0383(14) 0.011(1) 0.0108(12) 0.0059(11)
S3 0.0341(16) 0.0243(11) 0.0297(13) -0.0018(9) -0.0111(11) -0.003(1)
S4 0.0314(16) 0.0247(11) 0.0248(12) 0.0051(9) -0.0025(11) -0.002(1)
C1 0.051(8) 0.014(4) 0.012(4) -0.003(3) -0.009(5) 0.002(4)
C2 0.021(6) 0.021(4) 0.026(5) -0.000(3) 0.005(4) -0.009(4)
C3 0.020(6) 0.030(5) 0.015(5) 0.006(3) -0.001(4) 0.006(4)
C4 0.012(5) 0.013(4) 0.023(5) -0.004(3) 0.005(4) -0.002(3)
N1 0.038(6) 0.017(4) 0.021(4) -0.004(3) 0.001(4) 0.008(3)
N2 0.025(5) 0.021(4) 0.025(4) 0.003(3) -0.003(3) -0.000(3)
N3 0.028(5) 0.025(4) 0.031(5) -0.002(3) -0.009(4) -0.002(3)
N4 0.027(5) 0.020(4) 0.028(4) -0.004(3) -0.006(4) 0.001(3)
N5 0.011(5) 0.019(3) 0.014(4) 0.003(2) -0.000(3) -0.005(3)
N6 0.019(5) 0.015(3) 0.022(4) 0.004(3) -0.004(3) 0.003(3)
C5 0.024(6) 0.020(4) 0.021(5) 0.002(3) 0.000(4) 0.004(4)
C6 0.021(6) 0.021(4) 0.017(4) 0.005(3) -0.001(4) -0.002(4)
C7 0.039(7) 0.021(5) 0.021(5) 0.001(3) -0.006(4) -0.001(4)
C8 0.018(6) 0.021(4) 0.014(4) -0.003(3) -0.001(4) -0.003(4)
C9 0.033(6) 0.020(4) 0.023(5) -0.003(3) -0.007(4) -0.002(4)
C10 0.018(6) 0.035(5) 0.021(5) -0.001(4) 0.001(4) 0.002(4)
C11 0.028(6) 0.025(5) 0.015(4) 0.006(3) 0.001(4) -0.005(4)
C12 0.024(6) 0.033(5) 0.021(5) 0.009(4) 0.005(4) 0.005(4)
C13 0.017(6) 0.034(5) 0.032(5) 0.013(4) 0.004(4) -0.006(4)
C14 0.020(6) 0.026(5) 0.028(5) 0.011(4) -0.006(4) -0.006(4)
C15 0.027(6) 0.022(4) 0.018(4) 0.006(3) -0.002(4) 0.001(4)
C16 0.020(6) 0.018(4) 0.018(4) 0.005(3) -0.001(4) -0.001(3)
Cl1 0.0403(18) 0.0432(15) 0.0428(15) 0.0063(11) -0.0051(13) 0.0071(12)
Cl2 0.058(2) 0.0328(13) 0.0396(15) 0.006(1) 0.0015(13) -0.0006(12)
Cl3 0.0362(17) 0.0386(14) 0.0439(15) -0.0105(11) -0.0048(12) -0.0058(11)
Cl4 0.0349(17) 0.0293(12) 0.0436(14) -0.004(1) 0.0095(12) 0.001(1)
C17 0.048(8) 0.025(5) 0.057(7) 0.009(5) -0.017(6) -0.001(5)
C18 0.023(7) 0.034(6) 0.136(13) 0.019(7) -0.023(7) -0.001(5)
C101 0.039(7) 0.021(5) 0.036(5) -0.007(4) 0.004(5) -0.011(4)
C102 0.049(7) 0.032(5) 0.018(5) 0.006(4) -0.002(5) 0.005(5)
C103 0.028(6) 0.025(5) 0.029(5) 0.009(4) -0.003(4) -0.005(4)
C104 0.042(7) 0.024(5) 0.019(5) 0.005(3) 0.004(4) 0.008(4)
C105 0.025(6) 0.011(4) 0.019(5) 0.003(3) 0.003(4) -0.002(3)
C106 0.023(6) 0.016(4) 0.026(5) 0.004(3) -0.001(4) -0.004(4)
C107 0.023(6) 0.013(4) 0.024(5) 0.004(3) -0.000(4) -0.003(3)
C108 0.014(5) 0.016(4) 0.025(5) 0.003(3) -0.003(4) -0.003(3)
C109 0.025(6) 0.021(4) 0.024(5) 0.001(3) 0.003(4) 0.004(4)
C110 0.023(6) 0.025(4) 0.020(5) -0.002(3) -0.004(4) 0.001(4)
C111 0.038(8) 0.079(9) 0.040(7) -0.028(6) -0.010(6) 0.014(6)
C112 0.082(9) 0.034(6) 0.028(6) -0.013(4) -0.020(6) 0.018(6)
S101 0.0353(16) 0.0272(12) 0.0158(11) 0.0021(9) -0.008(1) 0.009(1)
S102 0.087(3) 0.0632(19) 0.0179(13) 0.0085(12) 0.0153(14) 0.0498(18)
S103 0.0241(15) 0.017(1) 0.0199(11) 0.0004(8) -0.004(1) 0.0052(8)
S104 0.0222(14) 0.018(1) 0.0196(11) 0.0029(8) 0.0015(9) 0.0044(9)
S105 0.0177(14) 0.015(1) 0.0192(11) 0.0013(7) -0.0032(9) 0.0039(8)
S106 0.0180(14) 0.018(1) 0.0173(11) 0.0009(8) -0.0009(9) 0.0052(8)
S107 0.0235(15) 0.018(1) 0.0189(11) -0.0005(8) -0.0023(9) 0.0056(8)
S108 0.0210(15) 0.0235(11) 0.0190(11) 0.0012(8) -0.003(1) 0.0096(9)
S109 0.0500(18) 0.0249(12) 0.0205(12) -0.0049(9) -0.0042(11) 0.0112(11)
S110 0.0427(19) 0.0558(17) 0.0203(13) -0.0076(11) -0.0105(12) 0.0310(13)

loop_
_atom_type_symbol
_atom_type_scat_dispersion_real
_atom_type_scat_dispersion_imag
_atom_type_scat_Cromer_Mann_a1
_atom_type_scat_Cromer_Mann_b1
_atom_type_scat_Cromer_Mann_a2
_atom_type_scat_Cromer_Mann_b2
_atom_type_scat_Cromer_Mann_a3
_atom_type_scat_Cromer_Mann_b3
_atom_type_scat_Cromer_Mann_a4
_atom_type_scat_Cromer_Mann_b4
_atom_type_scat_Cromer_Mann_c
_atom_type_scat_source
'C   ' 0.0020 0.0020 2.3100 20.8439 1.0200 10.2075 1.5886 0.5687 0.8650 51.6512 0.2156 International_Tables_Vol_IV_Table_2.2B
'H   ' 0.0000 0.0000 0.4930 10.5109 0.3229 26.1257 0.1402 3.1424 0.0408 57.7997 0.0030 International_Tables_Vol_IV_Table_2.2B
'N   ' 0.0040 0.0030 12.2126 0.0057 3.1322 9.8933 2.0125 28.9975 1.1663 0.5826 -11.5290 International_Tables_Vol_IV_Table_2.2B
'S   ' 0.1100 0.1240 6.9053 1.4679 5.2034 22.2151 1.4379 0.2536 1.5863 56.1720 0.8669 International_Tables_Vol_IV_Table_2.2B
'Cr  ' 0.2840 0.6240 10.6406 6.1038 7.3537 0.3920 3.3240 20.2626 1.4922 98.7399 1.1832 International_Tables_Vol_IV_Table_2.2B
'Cl  ' 0.1320 0.1590 11.4604 0.0104 7.1964 1.1662 6.2556 18.5194 1.6455 47.7784 -9.5574 International_Tables_Vol_IV_Table_2.2B

loop_
_geom_angle_atom_site_label_1
_geom_angle_site_symmetry_1
_geom_angle_atom_site_label_2
_geom_angle_site_symmetry_2
_geom_angle_atom_site_label_3
_geom_angle_site_symmetry_3
_geom_angle
_geom_angle_publ_flag
N1 . Cr0 . N2 . 92.9(3) yes
N1 . Cr0 . N3 . 94.7(3) yes
N2 . Cr0 . N3 . 91.9(3) yes
N1 . Cr0 . N4 . 91.2(3) yes
N2 . Cr0 . N4 . 174.7(3) yes
N3 . Cr0 . N4 . 91.2(3) yes
N1 . Cr0 . N5 . 91.5(3) yes
N2 . Cr0 . N5 . 85.3(3) yes
N3 . Cr0 . N5 . 173.3(3) yes
N4 . Cr0 . N5 . 91.2(3) yes
N1 . Cr0 . N6 . 171.3(3) yes
N2 . Cr0 . N6 . 89.2(3) yes
N3 . Cr0 . N6 . 93.6(3) yes
N4 . Cr0 . N6 . 86.3(3) yes
N5 . Cr0 . N6 . 80.3(3) yes
S1 . C1 . N1 . 179.2(8) yes
S2 . C2 . N2 . 178.7(8) yes
S3 . C3 . N3 . 179.2(8) yes
S4 . C4 . N4 . 178.3(7) yes
Cr0 . N1 . C1 . 175.4(7) yes
Cr0 . N2 . C2 . 158.8(7) yes
Cr0 . N3 . C3 . 171.3(7) yes
Cr0 . N4 . C4 . 173.9(7) yes
Cr0 . N5 . C5 . 128.2(5) yes
Cr0 . N5 . C16 . 112.8(5) yes
C5 . N5 . C16 . 118.9(7) yes
Cr0 . N6 . C14 . 129.2(6) yes
Cr0 . N6 . C15 . 112.4(6) yes
C14 . N6 . C15 . 118.3(7) yes
N5 . C5 . C6 . 122.6(7) yes
N5 . C5 . H5 . 118.6(9) no
C6 . C5 . H5 . 118.7(9) no
C5 . C6 . C7 . 119.1(7) yes
C5 . C6 . H6 . 120.4(9) no
C7 . C6 . H6 . 120.4(9) no
C6 . C7 . C8 . 120.0(7) yes
C6 . C7 . H7 . 120.0(9) no
C8 . C7 . H7 . 120.1(9) no
C7 . C8 . C9 . 124.2(7) yes
C7 . C8 . C16 . 116.9(7) yes
C9 . C8 . C16 . 118.8(7) yes
C8 . C9 . C10 . 121.0(7) yes
C8 . C9 . H9 . 119.4(9) no
C10 . C9 . H9 . 119.6(9) no
C9 . C10 . C11 . 120.8(7) yes
C9 . C10 . H10 . 119.7(9) no
C11 . C10 . H10 . 119.5(9) no
C10 . C11 . C12 . 123.2(8) yes
C10 . C11 . C15 . 119.2(8) yes
C12 . C11 . C15 . 117.7(8) yes
C11 . C12 . C13 . 119.2(7) yes
C11 . C12 . H12 . 120.2(9) no
C13 . C12 . H12 . 120.5(9) no
C12 . C13 . C14 . 119.8(7) yes
C12 . C13 . H13 . 120.3(9) no
C14 . C13 . H13 . 119.9(9) no
N6 . C14 . C13 . 121.9(7) yes
N6 . C14 . H14 . 118.9(9) no
C13 . C14 . H14 . 119.0(9) no
N6 . C15 . C11 . 123.0(8) yes
N6 . C15 . C16 . 117.2(8) yes
C11 . C15 . C16 . 119.7(8) yes
N5 . C16 . C8 . 122.4(8) yes
N5 . C16 . C15 . 117.1(7) yes
C8 . C16 . C15 . 120.5(8) yes
Cl1 . C17 . Cl2 . 109.4(6) yes
Cl3 . C18 . Cl4 . 111.1(6) yes
C102 . C101 . S101 . 111.5(7) yes
C102 . C101 . H17 . 109.3(12) no
S101 . C101 . H17 . 109.4(12) no
C102 . C101 . H18 . 109.8(12) no
S101 . C101 . H18 . 109.7(12) no
H17 . C101 . H18 . 107.0(25) no
C101 . C102 . S102 . 113.4(6) yes
C101 . C102 . H19 . 109.3(12) no
S102 . C102 . H19 . 109.2(12) no
C101 . C102 . H20 . 109.8(12) no
S102 . C102 . H20 . 109.7(12) no
H19 . C102 . H20 . 105.1(26) no
C104 . C103 . S101 . 125.2(7) yes
C104 . C103 . S103 . 117.5(7) yes
S101 . C103 . S103 . 117.2(5) yes
C103 . C104 . S102 . 129.7(7) yes
C103 . C104 . S104 . 116.7(7) yes
S102 . C104 . S104 . 113.6(5) yes
C106 . C105 . S103 . 122.9(6) yes
C106 . C105 . S104 . 122.2(7) yes
S103 . C105 . S104 . 114.9(5) yes
C105 . C106 . S105 . 122.4(7) yes
C105 . C106 . S106 . 122.2(7) yes
S105 . C106 . S106 . 115.5(5) yes
C108 . C107 . S105 . 118.6(6) yes
C108 . C107 . S107 . 118.2(6) yes
S105 . C107 . S107 . 122.9(5) yes
C107 . C108 . S106 . 118.4(6) yes
C107 . C108 . S108 . 118.7(7) yes
S106 . C108 . S108 . 122.8(5) yes
C110 . C109 . S107 . 121.2(7) yes
C110 . C109 . S108 . 123.1(7) yes
S107 . C109 . S108 . 115.6(5) yes
C109 . C110 . S109 . 123.6(7) yes
C109 . C110 . S110 . 120.8(7) yes
S109 . C110 . S110 . 115.5(5) yes
C112 . C111 . S109 . 115.5(8) yes
C112 . C111 . H23 . 109.7(12) no
S109 . C111 . H23 . 109.5(12) no
C112 . C111 . H24 . 109.5(12) no
S109 . C111 . H24 . 109.4(12) no
H23 . C111 . H24 . 102.3(28) no
C111 . C112 . S110 . 116.2(8) yes
C111 . C112 . H21 . 109.6(12) no
S110 . C112 . H21 . 109.6(12) no
C111 . C112 . H22 . 109.9(12) no
S110 . C112 . H22 . 109.6(12) no
H21 . C112 . H22 . 100.9(29) no
C101 . S101 . C103 . 99.9(4) yes
C102 . S102 . C104 . 104.3(4) yes
C103 . S103 . C105 . 94.9(4) yes
C104 . S104 . C105 . 94.8(4) yes
C106 . S105 . C107 . 93.6(4) yes
C106 . S106 . C108 . 93.8(4) yes
C107 . S107 . C109 . 93.5(4) yes
C108 . S108 . C109 . 94.0(4) yes
C110 . S109 . C111 . 96.0(5) yes
C110 . S110 . C112 . 96.0(5) yes
C202 . C201 . S201 . 112.1(8) yes
C202 . C201 . H41 . 109.4(8) no
S201 . C201 . H41 . 109.4(8) no
C202 . C201 . H42 . 109.6(8) no
S201 . C201 . H42 . 109.6(8) no
H41 . C201 . H42 . 106.4(20) no
C202 . C201 . C223 . 28.7(11) yes
S201 . C201 . C223 . 138.3(15) yes
H41 . C201 . C223 . 101.9(16) no
H42 . C201 . C223 . 86.3(13) no
C202 . C201 . C224 . 108.3(40) yes
S201 . C201 . C224 . 101.2(45) yes
H41 . C201 . C224 . 10.3(41) no
H42 . C201 . C224 . 115.7(41) no
C223 . C201 . C224 . 106.0(46) yes
C202 . C201 . S220 . 117.6(10) yes
S201 . C201 . S220 . 8.5(5) yes
H41 . C201 . S220 . 111.7(9) no
H42 . C201 . S220 . 101.3(10) no
C223 . C201 . S220 . 141.5(16) yes
C202 . C201 . H56 . 133.0(24) no
S201 . C201 . H56 . 112.9(23) no
H41 . C201 . H56 . 41.6(31) no
H42 . C201 . H56 . 66.2(33) no
C223 . C201 . H56 . 108.8(25) no
C224 . C201 . S220 . 104.4(46) yes
C224 . C201 . H56 . 49.9(24) no
S220 . C201 . H56 . 108.7(23) no
C201 . C202 . S202 . 111.1(8) yes
C201 . C202 . H43 . 109.5(8) no
S202 . C202 . H43 . 109.4(8) no
C201 . C202 . H44 . 109.5(8) no
S202 . C202 . H44 . 109.6(8) no
H43 . C202 . H44 . 107.7(19) no
C201 . C202 . C223 . 55.3(26) yes
S202 . C202 . C223 . 100.6(27) yes
H43 . C202 . C223 . 62.3(27) no
H44 . C202 . C223 . 149.7(28) no
C201 . C202 . C224 . 15.5(11) yes
S202 . C202 . C224 . 126.6(12) yes
H43 . C202 . C224 . 100.7(14) no
H44 . C202 . C224 . 101.4(12) no
C223 . C202 . C224 . 56.7(26) yes
C201 . C202 . S219 . 95.5(9) yes
S202 . C202 . S219 . 16.3(4) yes
H43 . C202 . S219 . 112.3(11) no
H44 . C202 . S219 . 121.4(10) no
C223 . C202 . S219 . 87.8(26) yes
C201 . C202 . H54 . 110.9(27) no
S202 . C202 . H54 . 126.4(32) no
H43 . C202 . H54 . 23.5(39) no
H44 . C202 . H54 . 85.7(39) no
C223 . C202 . H54 . 77.9(32) no
C224 . C202 . S219 . 111.0(12) yes
C224 . C202 . H54 . 97.6(27) no
S219 . C202 . H54 . 133.5(35) no
C204 . C203 . S201 . 127.1(5) yes
C204 . C203 . S203 . 115.7(5) yes
S201 . C203 . S203 . 117.2(4) yes
C204 . C203 . C221 . 51.7(7) yes
S201 . C203 . C221 . 176.3(15) yes
S203 . C203 . C221 . 64.2(7) yes
C204 . C203 . C222 . 45.6(9) yes
S201 . C203 . C222 . 82.7(10) yes
S203 . C203 . C222 . 156.5(14) yes
C221 . C203 . C222 . 96.8(13) yes
C204 . C203 . S218 . 115.2(5) yes
S201 . C203 . S218 . 117.4(5) yes
S203 . C203 . S218 . 7.9(4) yes
C221 . C203 . S218 . 63.5(7) yes
C222 . C203 . S218 . 159.5(12) yes
C204 . C203 . S220 . 122.4(6) yes
S201 . C203 . S220 . 10.7(5) yes
S203 . C203 . S220 . 120.4(6) yes
C221 . C203 . S220 . 171.6(13) yes
C222 . C203 . S220 . 76.8(10) yes
S218 . C203 . S220 . 122.2(6) yes
C203 . C204 . S202 . 128.3(5) yes
C203 . C204 . S204 . 118.0(5) yes
S202 . C204 . S204 . 113.6(4) yes
C203 . C204 . C221 . 45.9(7) yes
S202 . C204 . C221 . 172.9(11) yes
S204 . C204 . C221 . 72.6(7) yes
C203 . C204 . C222 . 36.0(7) yes
S202 . C204 . C222 . 93.3(8) yes
S204 . C204 . C222 . 150.2(10) yes
C221 . C204 . C222 . 81.4(9) yes
C203 . C204 . S217 . 117.5(5) yes
S202 . C204 . S217 . 113.8(5) yes
S204 . C204 . S217 . 10.8(4) yes
C221 . C204 . S217 . 71.7(7) yes
C222 . C204 . S217 . 152.9(9) yes
C203 . C204 . S219 . 113.2(6) yes
S202 . C204 . S219 . 18.6(3) yes
S204 . C204 . S219 . 126.4(6) yes
C221 . C204 . S219 . 158.2(10) yes
C222 . C204 . S219 . 77.2(8) yes
S217 . C204 . S219 . 129.2(6) yes
C206 . C205 . S203 . 125.3(5) yes
C206 . C205 . S204 . 120.4(5) yes
S203 . C205 . S204 . 114.3(4) yes
C206 . C205 . C219 . 40.6(8) yes
S203 . C205 . C219 . 160.5(11) yes
S204 . C205 . C219 . 82.3(8) yes
C206 . C205 . C220 . 43.0(7) yes
S203 . C205 . C220 . 83.4(7) yes
S204 . C205 . C220 . 161.1(9) yes
C219 . C205 . C220 . 79.2(9) yes
C206 . C205 . S217 . 115.9(6) yes
S203 . C205 . S217 . 118.4(5) yes
S204 . C205 . S217 . 11.3(4) yes
C219 . C205 . S217 . 75.9(8) yes
C220 . C205 . S217 . 151.9(11) yes
C206 . C205 . S218 . 117.6(6) yes
S203 . C205 . S218 . 10.5(4) yes
S204 . C205 . S218 . 121.9(5) yes
C219 . C205 . S218 . 150.0(12) yes
C220 . C205 . S218 . 74.8(7) yes
S217 . C205 . S218 . 124.3(6) yes
C205 . C206 . S205 . 123.4(5) yes
C205 . C206 . S206 . 121.5(5) yes
S205 . C206 . S206 . 115.0(4) yes
C205 . C206 . C219 . 47.4(9) yes
S205 . C206 . C219 . 161.9(15) yes
S206 . C206 . C219 . 76.9(9) yes
C205 . C206 . C220 . 52.9(8) yes
S205 . C206 . C220 . 71.8(8) yes
S206 . C206 . C220 . 168.8(14) yes
C219 . C206 . C220 . 94.4(12) yes
C205 . C206 . S215 . 123.1(6) yes
S205 . C206 . S215 . 113.1(5) yes
S206 . C206 . S215 . 8.3(5) yes
C219 . C206 . S215 . 76.7(9) yes
C220 . C206 . S215 . 162.1(16) yes
C205 . C206 . S216 . 121.8(6) yes
S205 . C206 . S216 . 5.9(5) yes
S206 . C206 . S216 . 116.6(5) yes
C219 . C206 . S216 . 156.4(15) yes
C220 . C206 . S216 . 69.3(8) yes
S215 . C206 . S216 . 113.8(6) yes
C208 . C207 . S205 . 118.2(5) yes
C208 . C207 . S207 . 117.6(5) yes
S205 . C207 . S207 . 124.0(4) yes
C208 . C207 . C217 . 47.0(7) yes
S205 . C207 . C217 . 161.4(11) yes
S207 . C207 . C217 . 71.3(7) yes
C208 . C207 . C218 . 44.1(9) yes
S205 . C207 . C218 . 74.1(9) yes
S207 . C207 . C218 . 161.7(10) yes
C217 . C207 . C218 . 90.4(12) yes
C208 . C207 . S214 . 113.9(6) yes
S205 . C207 . S214 . 126.7(5) yes
S207 . C207 . S214 . 7.8(4) yes
C217 . C207 . S214 . 66.9(7) yes
C218 . C207 . S214 . 156.6(12) yes
C208 . C207 . S216 . 122.1(6) yes
S205 . C207 . S216 . 7.2(5) yes
S207 . C207 . S216 . 120.2(5) yes
C217 . C207 . S216 . 167.8(11) yes
C218 . C207 . S216 . 78.1(9) yes
S214 . C207 . S216 . 123.8(6) yes
C207 . C208 . S206 . 118.0(5) yes
C207 . C208 . S208 . 119.4(5) yes
S206 . C208 . S208 . 122.2(4) yes
C207 . C208 . C217 . 48.2(8) yes
S206 . C208 . C217 . 161.5(12) yes
S208 . C208 . C217 . 71.5(8) yes
C207 . C208 . C218 . 39.5(8) yes
S206 . C208 . C218 . 78.6(8) yes
S208 . C208 . C218 . 158.6(9) yes
C217 . C208 . C218 . 87.1(11) yes
C207 . C208 . S213 . 118.0(6) yes
S206 . C208 . S213 . 122.9(6) yes
S208 . C208 . S213 . 3.8(5) yes
C217 . C208 . S213 . 69.9(8) yes
C218 . C208 . S213 . 156.6(11) yes
C207 . C208 . S215 . 116.8(6) yes
S206 . C208 . S215 . 8.2(5) yes
S208 . C208 . S215 . 123.8(6) yes
C217 . C208 . S215 . 164.3(11) yes
C218 . C208 . S215 . 77.6(8) yes
S213 . C208 . S215 . 125.1(7) yes
C210 . C209 . S207 . 122.9(5) yes
C210 . C209 . S208 . 121.1(5) yes
S207 . C209 . S208 . 116.0(4) yes
C210 . C209 . C215 . 43.3(8) yes
S207 . C209 . C215 . 166.1(9) yes
S208 . C209 . C215 . 77.8(8) yes
C210 . C209 . C216 . 39.4(8) yes
S207 . C209 . C216 . 83.9(8) yes
S208 . C209 . C216 . 159.7(10) yes
C215 . C209 . C216 . 82.3(10) yes
C210 . C209 . S213 . 118.1(6) yes
S207 . C209 . S213 . 118.8(6) yes
S208 . C209 . S213 . 4.8(5) yes
C215 . C209 . S213 . 74.9(8) yes
C216 . C209 . S213 . 155.8(11) yes
C210 . C209 . S214 . 119.3(6) yes
S207 . C209 . S214 . 8.5(4) yes
S208 . C209 . S214 . 119.1(6) yes
C215 . C209 . S214 . 160.6(11) yes
C216 . C209 . S214 . 79.9(8) yes
S213 . C209 . S214 . 121.3(7) yes
C209 . C210 . S209 . 121.6(5) yes
C209 . C210 . S210 . 122.1(5) yes
S209 . C210 . S210 . 116.3(4) yes
C209 . C210 . C215 . 50.7(8) yes
S209 . C210 . C215 . 172.3(10) yes
S210 . C210 . C215 . 71.4(8) yes
C209 . C210 . C216 . 49.0(9) yes
S209 . C210 . C216 . 73.1(9) yes
S210 . C210 . C216 . 167.1(14) yes
C215 . C210 . C216 . 99.2(13) yes
C209 . C210 . S211 . 115.5(5) yes
S209 . C210 . S211 . 122.4(5) yes
S210 . C210 . S211 . 11.5(3) yes
C215 . C210 . S211 . 65.3(8) yes
C216 . C210 . S211 . 164.4(11) yes
C209 . C210 . S212 . 116.4(6) yes
S209 . C210 . S212 . 7.3(5) yes
S210 . C210 . S212 . 121.0(6) yes
C215 . C210 . S212 . 166.2(11) yes
C216 . C210 . S212 . 67.5(9) yes
S211 . C210 . S212 . 128.1(6) yes
C212 . C211 . S209 . 113.9(6) yes
C212 . C211 . H45 . 110.0(12) no
S209 . C211 . H45 . 109.8(12) no
C212 . C211 . H46 . 109.3(12) no
S209 . C211 . H46 . 109.3(12) no
H45 . C211 . H46 . 104.0(26) no
C212 . C211 . C214 . 84.1(33) yes
S209 . C211 . C214 . 69.8(30) yes
H45 . C211 . C214 . 163.7(40) no
H46 . C211 . C214 . 62.2(38) no
C212 . C211 . S212 . 117.9(7) yes
S209 . C211 . S212 . 6.0(5) yes
H45 . C211 . S212 . 111.0(12) no
H46 . C211 . S212 . 103.4(12) no
C214 . C211 . S212 . 66.9(29) yes
C212 . C211 . H51 . 73.0(39) no
S209 . C211 . H51 . 121.0(49) no
H45 . C211 . H51 . 37.6(47) no
H46 . C211 . H51 . 123.7(64) no
C214 . C211 . H51 . 157.0(64) no
C212 . C211 . H52 . 118.0(18) no
S209 . C211 . H52 . 102.9(22) no
H45 . C211 . H52 . 101.3(34) no
H46 . C211 . H52 . 8.8(20) no
C214 . C211 . H52 . 63.7(57) no
S212 . C211 . H51 . 125.7(46) no
S212 . C211 . H52 . 96.9(22) no
H51 . C211 . H52 . 126.0(50) no
C211 . C212 . S210 . 115.5(6) yes
C211 . C212 . H47 . 109.1(12) no
S210 . C212 . H47 . 109.2(12) no
C211 . C212 . H48 . 109.8(12) no
S210 . C212 . H48 . 109.8(12) no
H47 . C212 . H48 . 102.6(27) no
C211 . C212 . C213 . 87.5(11) yes
S210 . C212 . C213 . 56.0(8) yes
H47 . C212 . C213 . 162.3(13) no
H48 . C212 . C213 . 76.6(20) no
C211 . C212 . C214 . 16.0(11) yes
S210 . C212 . C214 . 103.0(8) yes
H47 . C212 . C214 . 124.5(18) no
H48 . C212 . C214 . 107.5(18) no
C213 . C212 . C214 . 71.6(12) yes
C211 . C212 . S211 . 122.7(6) yes
S210 . C212 . S211 . 11.3(3) yes
H47 . C212 . S211 . 98.0(12) no
H48 . C212 . S211 . 112.0(11) no
C213 . C212 . S211 . 66.7(8) yes
C214 . C212 . S211 . 111.8(8) yes
C201 . S201 . C203 . 100.5(5) yes
C201 . S201 . C222 . 75.6(5) yes
C203 . S201 . C222 . 25.4(4) yes
C201 . S201 . C224 . 14.1(10) yes
C203 . S201 . C224 . 114.5(10) yes
C222 . S201 . C224 . 89.5(10) yes
C201 . S201 . S220 . 46.6(26) yes
C203 . S201 . S220 . 84.0(25) yes
C222 . S201 . S220 . 70.7(24) yes
C224 . S201 . S220 . 53.3(27) yes
C202 . S202 . C204 . 104.0(4) yes
C202 . S202 . C222 . 76.8(5) yes
C204 . S202 . C222 . 27.8(4) yes
C202 . S202 . S219 . 51.0(12) yes
C204 . S202 . S219 . 74.5(11) yes
C222 . S202 . S219 . 51.4(10) yes
C203 . S203 . C205 . 94.0(3) yes
C203 . S203 . C220 . 123.1(5) yes
C205 . S203 . C220 . 32.8(4) yes
C203 . S203 . C221 . 32.0(4) yes
C205 . S203 . C221 . 62.1(5) yes
C220 . S203 . C221 . 92.6(6) yes
C203 . S203 . S218 . 120.5(24) yes
C205 . S203 . S218 . 78.6(22) yes
C220 . S203 . S218 . 52.8(23) yes
C221 . S203 . S218 . 112.0(22) yes
C204 . S204 . C205 . 94.2(3) yes
C204 . S204 . C219 . 120.2(5) yes
C205 . S204 . C219 . 30.7(4) yes
C204 . S204 . C221 . 34.7(4) yes
C205 . S204 . C221 . 59.7(4) yes
C219 . S204 . C221 . 87.8(5) yes
C204 . S204 . S217 . 95.3(21) yes
C205 . S204 . S217 . 76.5(18) yes
C219 . S204 . S217 . 61.1(19) yes
C221 . S204 . S217 . 90.5(21) yes
C206 . S205 . C207 . 94.3(3) yes
C206 . S205 . C218 . 66.0(4) yes
C207 . S205 . C218 . 28.4(4) yes
C206 . S205 . C220 . 30.1(5) yes
C207 . S205 . C220 . 122.7(5) yes
C218 . S205 . C220 . 95.0(6) yes
C206 . S205 . S216 . 119.8(37) yes
C207 . S205 . S216 . 95.3(36) yes
C218 . S205 . S216 . 110.1(37) yes
C220 . S205 . S216 . 103.7(37) yes
C206 . S206 . C208 . 93.7(3) yes
C206 . S206 . C218 . 63.8(4) yes
C208 . S206 . C218 . 30.0(4) yes
C206 . S206 . C219 . 27.9(4) yes
C208 . S206 . C219 . 119.2(5) yes
C218 . S206 . C219 . 90.2(6) yes
C206 . S206 . S215 . 79.9(29) yes
C208 . S206 . S215 . 71.0(28) yes
C218 . S206 . S215 . 69.6(29) yes
C219 . S206 . S215 . 79.8(30) yes
C207 . S207 . C209 . 93.6(3) yes
C207 . S207 . C216 . 124.1(5) yes
C209 . S207 . C216 . 30.7(4) yes
C207 . S207 . C217 . 33.0(4) yes
C209 . S207 . C217 . 60.8(5) yes
C216 . S207 . C217 . 91.1(6) yes
C207 . S207 . S214 . 111.8(28) yes
C209 . S207 . S214 . 61.7(27) yes
C216 . S207 . S214 . 51.6(27) yes
C217 . S207 . S214 . 91.2(28) yes
C208 . S208 . C209 . 93.4(3) yes
C208 . S208 . C215 . 125.7(5) yes
C209 . S208 . C215 . 32.4(4) yes
C208 . S208 . C217 . 32.8(4) yes
C209 . S208 . C217 . 60.9(5) yes
C215 . S208 . C217 . 93.1(6) yes
C208 . S208 . S213 . 126.1(64) yes
C209 . S208 . S213 . 73.1(59) yes
C215 . S208 . S213 . 55.8(60) yes
C217 . S208 . S213 . 107.8(62) yes
C210 . S209 . C211 . 95.4(4) yes
C210 . S209 . C214 . 88.8(7) yes
C211 . S209 . C214 . 13.3(11) yes
C210 . S209 . C216 . 27.4(4) yes
C211 . S209 . C216 . 122.6(5) yes
C214 . S209 . C216 . 114.5(8) yes
C210 . S209 . S212 . 109.8(33) yes
C211 . S209 . S212 . 127.2(37) yes
C214 . S209 . S212 . 119.8(39) yes
C216 . S209 . S212 . 87.9(33) yes
C210 . S210 . C212 . 93.9(4) yes
C210 . S210 . C213 . 92.4(8) yes
C212 . S210 . C213 . 39.8(10) yes
C210 . S210 . C215 . 29.7(5) yes
C212 . S210 . C215 . 122.9(6) yes
C213 . S210 . C215 . 118.2(9) yes
C210 . S210 . S211 . 107.6(18) yes
C212 . S210 . S211 . 110.0(18) yes
C213 . S210 . S211 . 146.1(20) yes
C215 . S210 . S211 . 89.8(17) yes
C201 . H41 . C224 . 9.5(38) no
C201 . H41 . H55 . 104.7(36) no
C224 . H41 . H55 . 96.3(62) no
C201 . H41 . H56 . 85.0(35) no
C224 . H41 . H56 . 92.4(60) no
H55 . H41 . H56 . 164.8(60) no
C201 . H42 . C224 . 19.9(16) no
C202 . H43 . C223 . 44.2(15) no
C202 . H43 . H54 . 57.6(49) no
C223 . H43 . H54 . 88.7(53) no
C211 . H45 . H51 . 35.7(40) no
C211 . H46 . C214 . 24.2(19) no
C211 . H46 . H52 . 120.2(137) no
C214 . H46 . H52 . 120.4(97) no
C212 . H48 . H50 . 101.7(30) no
C212 . C213 . S210 . 84.2(11) yes
C212 . C213 . C214 . 64.4(13) yes
S210 . C213 . C214 . 114.4(10) yes
C212 . C213 . S211 . 78.3(10) yes
S210 . C213 . S211 . 7.1(4) yes
C214 . C213 . S211 . 114.5(9) yes
C212 . C213 . H49 . 172.0(14) no
S210 . C213 . H49 . 103.4(13) no
C214 . C213 . H49 . 109.5(12) no
S211 . C213 . H49 . 109.4(12) no
C212 . C213 . H50 . 74.3(21) no
S210 . C213 . H50 . 115.2(12) no
C214 . C213 . H50 . 109.4(12) no
S211 . C213 . H50 . 109.4(12) no
H49 . C213 . H50 . 104.1(28) no
C211 . C214 . C212 . 79.9(36) yes
C211 . C214 . S209 . 96.9(36) yes
C212 . C214 . S209 . 118.9(15) yes
C211 . C214 . H46 . 93.6(35) no
C212 . C214 . H46 . 115.7(20) no
S209 . C214 . H46 . 125.4(23) no
C211 . C214 . C213 . 123.1(38) yes
C212 . C214 . C213 . 44.0(11) yes
S209 . C214 . C213 . 115.4(9) yes
H46 . C214 . C213 . 102.3(28) no
C211 . C214 . S212 . 101.1(35) yes
C212 . C214 . S212 . 124.8(14) yes
S209 . C214 . S212 . 7.0(5) yes
H46 . C214 . S212 . 119.2(24) no
C213 . C214 . S212 . 116.5(9) yes
C211 . C214 . H51 . 13.8(42) no
C212 . C214 . H51 . 66.1(18) no
S209 . C214 . H51 . 104.1(14) no
H46 . C214 . H51 . 98.4(49) no
C213 . C214 . H51 . 109.4(12) no
C211 . C214 . H52 . 94.7(57) no
C212 . C214 . H52 . 125.5(18) no
S209 . C214 . H52 . 115.6(12) no
H46 . C214 . H52 . 9.8(24) no
C213 . C214 . H52 . 109.5(12) no
S212 . C214 . H51 . 109.4(12) no
S212 . C214 . H52 . 109.5(12) no
H51 . C214 . H52 . 101.6(30) no
C209 . C215 . C210 . 86.1(11) yes
C209 . C215 . S208 . 69.8(7) yes
C210 . C215 . S208 . 155.7(12) yes
C209 . C215 . S210 . 164.9(11) yes
C210 . C215 . S210 . 78.9(8) yes
S208 . C215 . S210 . 125.3(7) yes
C209 . C215 . C216 . 48.0(8) yes
C210 . C215 . C216 . 38.5(8) yes
S208 . C215 . C216 . 117.6(6) yes
S210 . C215 . C216 . 116.9(7) yes
C209 . C215 . S211 . 169.1(16) yes
C210 . C215 . S211 . 87.2(9) yes
S208 . C215 . S211 . 116.3(7) yes
S210 . C215 . S211 . 13.3(3) yes
C216 . C215 . S211 . 125.7(7) yes
C209 . C215 . S213 . 71.5(8) yes
C210 . C215 . S213 . 157.5(10) yes
S208 . C215 . S213 . 4.1(5) yes
S210 . C215 . S213 . 123.4(7) yes
C216 . C215 . S213 . 119.0(6) yes
S211 . C215 . S213 . 115.2(6) yes
C209 . C216 . C210 . 91.7(13) yes
C209 . C216 . S207 . 65.5(7) yes
C210 . C216 . S207 . 156.3(14) yes
C209 . C216 . S209 . 167.6(15) yes
C210 . C216 . S209 . 79.4(9) yes
S207 . C216 . S209 . 122.0(7) yes
C209 . C216 . C215 . 49.8(8) yes
C210 . C216 . C215 . 42.3(9) yes
S207 . C216 . C215 . 115.2(6) yes
S209 . C216 . C215 . 121.8(7) yes
C209 . C216 . S212 . 175.8(18) yes
C210 . C216 . S212 . 86.2(10) yes
S207 . C216 . S212 . 116.1(7) yes
S209 . C216 . S212 . 8.4(5) yes
C215 . C216 . S212 . 128.5(7) yes
C209 . C216 . S214 . 66.7(8) yes
C210 . C216 . S214 . 158.4(12) yes
S207 . C216 . S214 . 7.0(4) yes
S209 . C216 . S214 . 122.1(7) yes
C215 . C216 . S214 . 116.1(6) yes
S212 . C216 . S214 . 115.4(6) yes
C207 . C217 . C208 . 84.9(10) yes
C207 . C217 . S207 . 75.7(8) yes
C208 . C217 . S207 . 158.5(14) yes
C207 . C217 . S208 . 159.3(12) yes
C208 . C217 . S208 . 75.7(8) yes
S207 . C217 . S208 . 122.0(7) yes
C207 . C217 . C218 . 40.3(7) yes
C208 . C217 . C218 . 45.1(8) yes
S207 . C217 . C218 . 116.0(7) yes
S208 . C217 . C218 . 120.8(7) yes
C207 . C217 . S213 . 163.2(11) yes
C208 . C217 . S213 . 78.8(9) yes
S207 . C217 . S213 . 119.8(6) yes
S208 . C217 . S213 . 4.7(5) yes
C218 . C217 . S213 . 123.7(6) yes
C207 . C217 . S214 . 81.7(8) yes
C208 . C217 . S214 . 166.3(12) yes
S207 . C217 . S214 . 9.1(4) yes
S208 . C217 . S214 . 117.4(6) yes
C218 . C217 . S214 . 121.8(6) yes
S213 . C217 . S214 . 114.5(6) yes
C207 . C218 . C208 . 96.4(12) yes
C207 . C218 . S205 . 77.5(9) yes
C208 . C218 . S205 . 173.7(11) yes
C207 . C218 . S206 . 167.5(13) yes
C208 . C218 . S206 . 71.4(8) yes
S205 . C218 . S206 . 114.6(6) yes
C207 . C218 . C217 . 49.2(9) yes
C208 . C218 . C217 . 47.9(8) yes
S205 . C218 . C217 . 125.9(7) yes
S206 . C218 . C217 . 118.3(7) yes
C207 . C218 . S215 . 166.4(14) yes
C208 . C218 . S215 . 71.2(8) yes
S205 . C218 . S215 . 115.0(6) yes
S206 . C218 . S215 . 7.9(5) yes
C217 . C218 . S215 . 119.0(6) yes
C207 . C218 . S216 . 74.5(10) yes
C208 . C218 . S216 . 169.9(14) yes
S205 . C218 . S216 . 6.7(5) yes
S206 . C218 . S216 . 117.9(6) yes
C217 . C218 . S216 . 123.6(6) yes
S215 . C218 . S216 . 117.4(6) yes
C205 . C219 . C206 . 92.1(13) yes
C205 . C219 . S204 . 67.1(7) yes
C206 . C219 . S204 . 151.9(17) yes
C205 . C219 . S206 . 156.8(18) yes
C206 . C219 . S206 . 75.1(8) yes
S204 . C219 . S206 . 117.0(7) yes
C205 . C219 . C220 . 53.4(8) yes
C206 . C219 . C220 . 44.2(9) yes
S204 . C219 . C220 . 120.3(7) yes
S206 . C219 . C220 . 119.0(7) yes
C205 . C219 . S215 . 163.0(16) yes
C206 . C219 . S215 . 74.9(9) yes
S204 . C219 . S215 . 120.8(7) yes
S206 . C219 . S215 . 8.3(5) yes
C220 . C219 . S215 . 117.5(6) yes
C205 . C219 . S217 . 71.4(7) yes
C206 . C219 . S217 . 160.8(16) yes
S204 . C219 . S217 . 9.9(4) yes
S206 . C219 . S217 . 116.7(7) yes
C220 . C219 . S217 . 123.4(6) yes
S215 . C219 . S217 . 119.0(7) yes
C205 . C220 . C206 . 84.1(11) yes
C205 . C220 . S203 . 63.8(6) yes
C206 . C220 . S203 . 145.5(13) yes
C205 . C220 . S205 . 158.2(15) yes
C206 . C220 . S205 . 78.1(8) yes
S203 . C220 . S205 . 129.2(7) yes
C205 . C220 . C219 . 47.5(7) yes
C206 . C220 . C219 . 41.4(8) yes
S203 . C220 . C219 . 110.8(6) yes
S205 . C220 . C219 . 118.6(7) yes
C205 . C220 . S216 . 164.8(14) yes
C206 . C220 . S216 . 82.4(8) yes
S203 . C220 . S216 . 127.3(6) yes
S205 . C220 . S216 . 7.0(5) yes
C219 . C220 . S216 . 121.7(6) yes
C205 . C220 . S218 . 69.9(7) yes
C206 . C220 . S218 . 153.1(13) yes
S203 . C220 . S218 . 8.3(4) yes
S205 . C220 . S218 . 125.3(7) yes
C219 . C220 . S218 . 115.8(6) yes
S216 . C220 . S218 . 122.4(6) yes
C203 . C221 . C204 . 82.4(9) yes
C203 . C221 . S203 . 83.8(8) yes
C204 . C221 . S203 . 164.6(12) yes
C203 . C221 . S204 . 153.7(11) yes
C204 . C221 . S204 . 72.6(7) yes
S203 . C221 . S204 . 119.7(7) yes
C203 . C221 . C222 . 36.6(7) yes
C204 . C221 . C222 . 46.2(7) yes
S203 . C221 . C222 . 119.1(7) yes
S204 . C221 . C222 . 117.4(7) yes
C203 . C221 . S217 . 156.8(10) yes
C204 . C221 . S217 . 74.6(7) yes
S203 . C221 . S217 . 119.4(6) yes
S204 . C221 . S217 . 11.0(4) yes
C222 . C221 . S217 . 120.7(6) yes
C203 . C221 . S218 . 87.5(8) yes
C204 . C221 . S218 . 169.7(10) yes
S203 . C221 . S218 . 9.6(4) yes
S204 . C221 . S218 . 117.6(6) yes
C222 . C221 . S218 . 123.9(6) yes
S217 . C221 . S218 . 115.3(6) yes
C203 . C222 . C204 . 98.4(13) yes
C203 . C222 . S201 . 71.9(9) yes
C204 . C222 . S201 . 164.7(17) yes
C203 . C222 . S202 . 154.4(15) yes
C204 . C222 . S202 . 58.9(7) yes
S201 . C222 . S202 . 127.1(7) yes
C203 . C222 . C221 . 46.6(9) yes
C204 . C222 . C221 . 52.4(7) yes
S201 . C222 . C221 . 118.5(7) yes
S202 . C222 . C221 . 111.1(6) yes
C203 . C222 . S219 . 168.6(14) yes
C204 . C222 . S219 . 70.7(8) yes
S201 . C222 . S219 . 118.1(7) yes
S202 . C222 . S219 . 14.5(3) yes
C221 . C222 . S219 . 122.8(6) yes
C203 . C222 . S220 . 77.0(10) yes
C204 . C222 . S220 . 174.5(15) yes
S201 . C222 . S220 . 10.2(5) yes
S202 . C222 . S220 . 124.9(6) yes
C221 . C222 . S220 . 123.4(7) yes
S219 . C222 . S220 . 113.7(7) yes
C201 . C223 . C202 . 96.0(31) yes
C201 . C223 . H43 . 144.3(33) no
C202 . C223 . H43 . 73.4(23) no
C201 . C223 . C224 . 18.7(14) yes
C202 . C223 . C224 . 98.6(30) yes
H43 . C223 . C224 . 127.3(31) no
C201 . C223 . S219 . 99.9(19) yes
C202 . C223 . S219 . 66.9(25) yes
H43 . C223 . S219 . 106.4(25) no
C224 . C223 . S219 . 118.1(22) yes
C201 . C223 . H53 . 115.3(22) no
C202 . C223 . H53 . 148.3(43) no
H43 . C223 . H53 . 78.1(44) no
C224 . C223 . H53 . 109.6(12) no
S219 . C223 . H53 . 109.6(12) no
C201 . C223 . H54 . 123.4(20) no
C202 . C223 . H54 . 56.7(27) no
H43 . C223 . H54 . 23.8(37) no
C224 . C223 . H54 . 109.4(12) no
S219 . C223 . H54 . 109.4(12) no
H53 . C223 . H54 . 99.1(42) no
C201 . C224 . C202 . 56.1(36) yes
C201 . C224 . S201 . 64.8(42) yes
C202 . C224 . S201 . 96.6(14) yes
C201 . C224 . H41 . 160.2(78) no
C202 . C224 . H41 . 124.3(49) no
S201 . C224 . H41 . 130.5(52) no
C201 . C224 . H42 . 44.4(31) no
C202 . C224 . H42 . 85.6(20) no
S201 . C224 . H42 . 89.8(20) no
H41 . C224 . H42 . 117.4(47) no
C201 . C224 . C223 . 55.3(41) yes
C202 . C224 . C223 . 24.7(10) yes
S201 . C224 . C223 . 112.8(20) yes
H41 . C224 . C223 . 115.5(53) no
H42 . C224 . C223 . 68.3(20) no
C201 . C224 . S220 . 60.3(41) yes
C202 . C224 . S220 . 98.6(16) yes
S201 . C224 . S220 . 8.4(5) yes
H41 . C224 . S220 . 132.6(52) no
H42 . C224 . S220 . 81.8(19) no
C201 . C224 . H55 . 144.8(36) no
C202 . C224 . H55 . 96.4(20) no
S201 . C224 . H55 . 101.8(13) no
H41 . C224 . H55 . 52.1(58) no
H42 . C224 . H55 . 168.0(28) no
C201 . C224 . H56 . 108.3(28) no
C202 . C224 . H56 . 134.1(15) no
S201 . C224 . H56 . 115.8(12) no
H41 . C224 . H56 . 55.8(57) no
H42 . C224 . H56 . 64.3(25) no
C223 . C224 . S220 . 111.8(21) yes
C223 . C224 . H55 . 109.5(12) no
S220 . C224 . H55 . 109.5(12) no
C223 . C224 . H56 . 109.5(12) no
S220 . C224 . H56 . 109.5(12) no
H55 . C224 . H56 . 106.9(34) no
C210 . S211 . C212 . 83.8(5) yes
C210 . S211 . S210 . 61.0(16) yes
C212 . S211 . S210 . 58.7(16) yes
C210 . S211 . C213 . 77.5(7) yes
C212 . S211 . C213 . 34.9(9) yes
S210 . S211 . C213 . 26.8(16) yes
C210 . S211 . C215 . 27.5(4) yes
C212 . S211 . C215 . 111.2(6) yes
S210 . S211 . C215 . 76.9(17) yes
C213 . S211 . C215 . 99.7(8) yes
C210 . S212 . C211 . 87.0(6) yes
C210 . S212 . S209 . 62.9(31) yes
C211 . S212 . S209 . 46.8(34) yes
C210 . S212 . C214 . 81.7(7) yes
C211 . S212 . C214 . 12.0(10) yes
S209 . S212 . C214 . 53.3(36) yes
C210 . S212 . C216 . 26.3(4) yes
C211 . S212 . C216 . 113.2(7) yes
S209 . S212 . C216 . 83.7(33) yes
C214 . S212 . C216 . 107.4(7) yes
C208 . S213 . C209 . 91.4(7) yes
C208 . S213 . S208 . 50.1(60) yes
C209 . S213 . S208 . 102.1(61) yes
C208 . S213 . C215 . 125.0(7) yes
C209 . S213 . C215 . 33.6(5) yes
S208 . S213 . C215 . 120.2(63) yes
C208 . S213 . C217 . 31.3(5) yes
C209 . S213 . C217 . 60.6(5) yes
S208 . S213 . C217 . 67.5(60) yes
C215 . S213 . C217 . 94.2(6) yes
C207 . S214 . C209 . 93.1(6) yes
C207 . S214 . S207 . 60.4(26) yes
C209 . S214 . S207 . 109.8(28) yes
C207 . S214 . C216 . 126.4(6) yes
C209 . S214 . C216 . 33.4(5) yes
S207 . S214 . C216 . 121.3(30) yes
C207 . S214 . C217 . 31.4(5) yes
C209 . S214 . C217 . 62.4(5) yes
S207 . S214 . C217 . 79.7(28) yes
C216 . S214 . C217 . 95.7(5) yes
C206 . S215 . C208 . 97.0(6) yes
C206 . S215 . S206 . 91.8(30) yes
C208 . S215 . S206 . 100.9(30) yes
C206 . S215 . C218 . 65.8(5) yes
C208 . S215 . C218 . 31.3(5) yes
S206 . S215 . C218 . 102.5(31) yes
C206 . S215 . C219 . 28.4(4) yes
C208 . S215 . C219 . 124.7(7) yes
S206 . S215 . C219 . 92.0(30) yes
C218 . S215 . C219 . 93.5(6) yes
C206 . S216 . C207 . 89.1(6) yes
C206 . S216 . S205 . 54.3(34) yes
C207 . S216 . S205 . 77.5(36) yes
C206 . S216 . C218 . 61.8(5) yes
C207 . S216 . C218 . 27.4(4) yes
S205 . S216 . C218 . 63.3(35) yes
C206 . S216 . C220 . 28.3(4) yes
C207 . S216 . C220 . 117.0(6) yes
S205 . S216 . C220 . 69.2(34) yes
C218 . S216 . C220 . 89.7(6) yes
C204 . S217 . C205 . 93.6(6) yes
C204 . S217 . S204 . 73.9(19) yes
C205 . S217 . S204 . 92.2(19) yes
C204 . S217 . C219 . 124.6(6) yes
C205 . S217 . C219 . 32.7(5) yes
S204 . S217 . C219 . 109.0(21) yes
C204 . S217 . C221 . 33.7(4) yes
C205 . S217 . C221 . 59.9(5) yes
S204 . S217 . C221 . 78.5(20) yes
C219 . S217 . C221 . 91.1(5) yes
C203 . S218 . C205 . 88.9(5) yes
C203 . S218 . S203 . 51.5(21) yes
C205 . S218 . S203 . 90.9(23) yes
C203 . S218 . C220 . 122.7(6) yes
C205 . S218 . C220 . 35.3(4) yes
S203 . S218 . C220 . 119.0(26) yes
C203 . S218 . C221 . 28.9(4) yes
C205 . S218 . C221 . 60.0(5) yes
S203 . S218 . C221 . 58.4(20) yes
C220 . S218 . C221 . 94.1(5) yes
C202 . S219 . C204 . 121.6(8) yes
C202 . S219 . S202 . 112.7(14) yes
C204 . S219 . S202 . 86.8(11) yes
C202 . S219 . C222 . 94.0(7) yes
C204 . S219 . C222 . 32.1(5) yes
S202 . S219 . C222 . 114.1(13) yes
C202 . S219 . C223 . 25.3(7) yes
C204 . S219 . C223 . 129.9(12) yes
S202 . S219 . C223 . 131.2(16) yes
C222 . S219 . C223 . 97.8(11) yes
C201 . S220 . C203 . 109.5(8) yes
C201 . S220 . S201 . 124.9(30) yes
C203 . S220 . S201 . 85.2(25) yes
C201 . S220 . C222 . 83.4(7) yes
C203 . S220 . C222 . 26.2(4) yes
S201 . S220 . C222 . 99.1(26) yes
C201 . S220 . C224 . 15.3(11) yes
C203 . S220 . C224 . 124.3(12) yes
S201 . S220 . C224 . 118.2(30) yes
C222 . S220 . C224 . 98.1(12) yes
H48 . H50 . C213 . 105.5(33) no
C211 . H51 . H45 . 106.7(81) no
C211 . H51 . C214 . 9.2(24) no
H45 . H51 . C214 . 115.6(64) no
C211 . H52 . H46 . 51.0(126) no
C211 . H52 . C214 . 21.6(12) no
H46 . H52 . C214 . 49.8(84) no
C202 . H54 . H43 . 98.9(56) no
C202 . H54 . C223 . 45.4(14) no
H43 . H54 . C223 . 67.6(50) no
H41 . H55 . C224 . 31.7(25) no
C201 . H56 . H41 . 53.4(17) no
C201 . H56 . C224 . 21.9(14) no
H41 . H56 . C224 . 31.9(24) no
C302 . C301 . S301 . 105.8(17) yes
C302 . C301 . H27 . 109.3(12) no
S301 . C301 . H27 . 109.3(12) no
C302 . C301 . H28 . 109.6(12) no
S301 . C301 . H28 . 109.6(12) no
H27 . C301 . H28 . 113.1(27) no
C302 . C301 . C323 . 8.3(14) yes
S301 . C301 . C323 . 112.4(15) yes
H27 . C301 . C323 . 110.5(20) no
H28 . C301 . C323 . 102.0(18) no
C302 . C301 . C324 . 46.6(41) yes
S301 . C301 . C324 . 92.8(41) yes
H27 . C301 . C324 . 72.1(39) no
H28 . C301 . C324 . 152.4(42) no
C323 . C301 . C324 . 53.1(40) yes
C302 . C301 . S320 . 103.5(18) yes
S301 . C301 . S320 . 7.7(4) yes
H27 . C301 . S320 . 116.8(12) no
H28 . C301 . S320 . 104.0(13) no
C323 . C301 . S320 . 109.3(16) yes
C302 . C301 . H33 . 109.3(34) no
S301 . C301 . H33 . 143.1(38) no
H27 . C301 . H33 . 48.0(53) no
H28 . C301 . H33 . 68.5(51) no
C323 . C301 . H33 . 103.7(33) no
C324 . C301 . S320 . 96.6(42) yes
C324 . C301 . H33 . 103.1(54) no
S320 . C301 . H33 . 146.9(36) no
C301 . C302 . S302 . 102.2(19) yes
C301 . C302 . H25 . 109.4(12) no
S302 . C302 . H25 . 109.4(12) no
C301 . C302 . H26 . 109.7(12) no
S302 . C302 . H26 . 109.7(12) no
H25 . C302 . H26 . 115.6(26) no
C301 . C302 . C323 . 98.8(111) yes
S302 . C302 . C323 . 64.5(115) yes
H25 . C302 . C323 . 49.6(110) no
H26 . C302 . C323 . 151.4(112) no
C301 . C302 . C324 . 15.9(14) yes
S302 . C302 . C324 . 116.6(21) yes
H25 . C302 . C324 . 108.3(18) no
H26 . C302 . C324 . 97.1(17) no
C323 . C302 . C324 . 110.6(114) yes
C301 . C302 . S319 . 107.3(19) yes
S302 . C302 . S319 . 8.2(4) yes
H25 . C302 . S319 . 112.7(12) no
H26 . C302 . S319 . 101.6(12) no
C323 . C302 . S319 . 70.7(115) yes
C301 . C302 . H35 . 98.3(35) no
S302 . C302 . H35 . 90.6(28) no
H25 . C302 . H35 . 25.3(36) no
H26 . C302 . H35 . 140.1(43) no
C323 . C302 . H35 . 26.5(103) no
C301 . C302 . H36 . 141.5(44) no
S302 . C302 . H36 . 115.3(40) no
H25 . C302 . H36 . 67.0(55) no
H26 . C302 . H36 . 50.4(55) no
C323 . C302 . H36 . 104.7(119) no
C324 . C302 . S319 . 120.7(22) yes
C324 . C302 . H35 . 103.9(34) no
S319 . C302 . H35 . 96.2(29) no
C324 . C302 . H36 . 125.8(44) no
S319 . C302 . H36 . 109.1(39) no
H35 . C302 . H36 . 90.1(39) no
C304 . C303 . S301 . 128.2(6) yes
C304 . C303 . S303 . 115.5(5) yes
S301 . C303 . S303 . 116.1(5) yes
C304 . C303 . C321 . 48.3(6) yes
S301 . C303 . C321 . 176.4(9) yes
S303 . C303 . C321 . 67.3(6) yes
C304 . C303 . C322 . 33.3(7) yes
S301 . C303 . C322 . 95.1(8) yes
S303 . C303 . C322 . 147.8(10) yes
C321 . C303 . C322 . 81.3(9) yes
C304 . C303 . S318 . 112.6(5) yes
S301 . C303 . S318 . 119.0(5) yes
S303 . C303 . S318 . 3.1(4) yes
C321 . C303 . S318 . 64.4(6) yes
C322 . C303 . S318 . 144.7(10) yes
C304 . C303 . S320 . 116.8(6) yes
S301 . C303 . S320 . 13.1(3) yes
S303 . C303 . S320 . 126.5(6) yes
C321 . C303 . S320 . 163.4(10) yes
C322 . C303 . S320 . 83.5(8) yes
S318 . C303 . S320 . 129.1(6) yes
C303 . C304 . S302 . 123.9(6) yes
C303 . C304 . S304 . 119.4(5) yes
S302 . C304 . S304 . 116.3(5) yes
C303 . C304 . C321 . 54.9(7) yes
S302 . C304 . C321 . 173.8(14) yes
S304 . C304 . C321 . 64.5(6) yes
C303 . C304 . C322 . 41.4(9) yes
S302 . C304 . C322 . 82.5(10) yes
S304 . C304 . C322 . 159.7(12) yes
C321 . C304 . C322 . 95.9(12) yes
C303 . C304 . S317 . 117.7(5) yes
S302 . C304 . S317 . 118.3(5) yes
S304 . C304 . S317 . 7.0(3) yes
C321 . C304 . S317 . 63.3(6) yes
C322 . C304 . S317 . 159.1(11) yes
C303 . C304 . S319 . 126.4(6) yes
S302 . C304 . S319 . 8.8(3) yes
S304 . C304 . S319 . 114.2(6) yes
C321 . C304 . S319 . 177.3(13) yes
C322 . C304 . S319 . 85.6(9) yes
S317 . C304 . S319 . 115.1(6) yes
C306 . C305 . S303 . 123.9(5) yes
C306 . C305 . S304 . 121.6(5) yes
S303 . C305 . S304 . 114.4(5) yes
C306 . C305 . C319 . 40.6(6) yes
S303 . C305 . C319 . 162.9(9) yes
S304 . C305 . C319 . 81.2(7) yes
C306 . C305 . C320 . 37.5(7) yes
S303 . C305 . C320 . 86.4(8) yes
S304 . C305 . C320 . 159.0(9) yes
C319 . C305 . C320 . 77.8(8) yes
C306 . C305 . C321 . 174.8(11) yes
S303 . C305 . C321 . 58.4(4) yes
S304 . C305 . C321 . 56.1(4) yes
C319 . C305 . C321 . 136.2(8) yes
C320 . C305 . C321 . 144.4(10) yes
C306 . C305 . S317 . 115.1(6) yes
S303 . C305 . S317 . 120.1(5) yes
S304 . C305 . S317 . 9.6(2) yes
C319 . C305 . S317 . 74.4(6) yes
C320 . C305 . S317 . 151.4(10) yes
C306 . C305 . S318 . 117.0(6) yes
S303 . C305 . S318 . 7.3(3) yes
S304 . C305 . S318 . 121.5(5) yes
C319 . C305 . S318 . 156.9(9) yes
C320 . C305 . S318 . 79.5(7) yes
C321 . C305 . S317 . 62.0(4) yes
C321 . C305 . S318 . 65.5(4) yes
S317 . C305 . S318 . 127.4(6) yes
C305 . C306 . S305 . 123.7(5) yes
C305 . C306 . S306 . 121.4(5) yes
S305 . C306 . S306 . 114.8(5) yes
C305 . C306 . C319 . 53.2(8) yes
S305 . C306 . C319 . 173.5(15) yes
S306 . C306 . C319 . 68.8(8) yes
C305 . C306 . C320 . 46.4(8) yes
S305 . C306 . C320 . 77.4(9) yes
S306 . C306 . C320 . 167.8(10) yes
C319 . C306 . C320 . 99.1(12) yes
C305 . C306 . S315 . 122.7(6) yes
S305 . C306 . S315 . 113.5(5) yes
S306 . C306 . S315 . 4.8(4) yes
C319 . C306 . S315 . 69.6(8) yes
C320 . C306 . S315 . 168.2(12) yes
C305 . C306 . S316 . 123.9(6) yes
S305 . C306 . S316 . 6.3(4) yes
S306 . C306 . S316 . 114.0(5) yes
C319 . C306 . S316 . 177.0(11) yes
C320 . C306 . S316 . 78.1(8) yes
S315 . C306 . S316 . 113.3(5) yes
C308 . C307 . S305 . 118.8(5) yes
C308 . C307 . S307 . 117.8(5) yes
S305 . C307 . S307 . 123.5(5) yes
C308 . C307 . C317 . 48.9(7) yes
S305 . C307 . C317 . 167.3(9) yes
S307 . C307 . C317 . 68.9(7) yes
C308 . C307 . C318 . 39.6(7) yes
S305 . C307 . C318 . 79.5(8) yes
S307 . C307 . C318 . 156.3(10) yes
C317 . C307 . C318 . 88.0(11) yes
C308 . C307 . S314 . 115.7(6) yes
S305 . C307 . S314 . 125.2(6) yes
S307 . C307 . S314 . 4.9(4) yes
C317 . C307 . S314 . 66.9(6) yes
C318 . C307 . S314 . 153.1(12) yes
C308 . C307 . S316 . 117.2(6) yes
S305 . C307 . S316 . 6.5(4) yes
S307 . C307 . S316 . 124.5(6) yes
C317 . C307 . S316 . 163.5(11) yes
C318 . C307 . S316 . 77.6(8) yes
S314 . C307 . S316 . 125.5(6) yes
C307 . C308 . S306 . 117.8(5) yes
C307 . C308 . S308 . 119.9(5) yes
S306 . C308 . S308 . 121.9(5) yes
C307 . C308 . C317 . 48.1(7) yes
S306 . C308 . C317 . 164.8(9) yes
S308 . C308 . C317 . 71.7(7) yes
C307 . C308 . C318 . 41.1(8) yes
S306 . C308 . C318 . 76.9(8) yes
S308 . C308 . C318 . 159.0(11) yes
C317 . C308 . C318 . 88.7(10) yes
C307 . C308 . S313 . 114.4(5) yes
S306 . C308 . S313 . 127.7(5) yes
S308 . C308 . S313 . 6.3(3) yes
C317 . C308 . S313 . 66.3(6) yes
C318 . C308 . S313 . 154.6(10) yes
C307 . C308 . S315 . 120.3(6) yes
S306 . C308 . S315 . 5.5(4) yes
S308 . C308 . S315 . 119.8(6) yes
C317 . C308 . S315 . 168.4(9) yes
C318 . C308 . S315 . 79.7(8) yes
S313 . C308 . S315 . 125.3(6) yes
C310 . C309 . S307 . 120.3(5) yes
C310 . C309 . S308 . 123.3(5) yes
S307 . C309 . S308 . 116.1(5) yes
C310 . C309 . C315 . 37.5(6) yes
S307 . C309 . C315 . 157.2(8) yes
S308 . C309 . C315 . 85.8(7) yes
C310 . C309 . C316 . 41.1(6) yes
S307 . C309 . C316 . 79.3(7) yes
S308 . C309 . C316 . 163.1(10) yes
C315 . C309 . C316 . 78.2(8) yes
C310 . C309 . C317 . 178.4(8) yes
S307 . C309 . C317 . 58.2(4) yes
S308 . C309 . C317 . 58.2(4) yes
C315 . C309 . C317 . 144.0(8) yes
C316 . C309 . C317 . 137.5(9) yes
C310 . C309 . S313 . 117.4(6) yes
S307 . C309 . S313 . 122.2(5) yes
S308 . C309 . S313 . 6.3(3) yes
C315 . C309 . S313 . 80.0(7) yes
C316 . C309 . S313 . 157.9(10) yes
C310 . C309 . S314 . 117.8(6) yes
S307 . C309 . S314 . 5.8(4) yes
S308 . C309 . S314 . 118.0(6) yes
C315 . C309 . S314 . 153.3(10) yes
C316 . C309 . S314 . 76.7(7) yes
C317 . C309 . S313 . 64.1(4) yes
C317 . C309 . S314 . 60.9(4) yes
S313 . C309 . S314 . 124.2(6) yes
C309 . C310 . S309 . 121.2(5) yes
C309 . C310 . S310 . 123.5(5) yes
S309 . C310 . S310 . 115.3(5) yes
C309 . C310 . C315 . 52.1(8) yes
S309 . C310 . C315 . 173.1(12) yes
S310 . C310 . C315 . 71.4(9) yes
C309 . C310 . C316 . 52.7(8) yes
S309 . C310 . C316 . 69.6(8) yes
S310 . C310 . C316 . 169.7(16) yes
C315 . C310 . C316 . 104.1(12) yes
C309 . C310 . S311 . 117.3(5) yes
S309 . C310 . S311 . 121.3(5) yes
S310 . C310 . S311 . 7.1(3) yes
C315 . C310 . S311 . 65.2(8) yes
C316 . C310 . S311 . 168.1(11) yes
C309 . C310 . S312 . 116.0(5) yes
S309 . C310 . S312 . 9.4(3) yes
S310 . C310 . S312 . 120.2(5) yes
C315 . C310 . S312 . 166.8(12) yes
C316 . C310 . S312 . 63.4(7) yes
S311 . C310 . S312 . 126.7(5) yes
C312 . C311 . S309 . 114.8(8) yes
C312 . C311 . H31 . 109.5(12) no
S309 . C311 . H31 . 109.4(12) no
C312 . C311 . H32 . 109.5(12) no
S309 . C311 . H32 . 109.4(12) no
H31 . C311 . H32 . 103.7(27) no
C312 . C311 . C313 . 23.6(8) yes
S309 . C311 . C313 . 97.9(8) yes
H31 . C311 . C313 . 132.6(15) no
H32 . C311 . C313 . 102.6(17) no
C312 . C311 . C314 . 70.7(55) yes
S309 . C311 . C314 . 60.8(56) yes
H31 . C311 . C314 . 87.8(67) no
H32 . C311 . C314 . 167.3(69) no
C313 . C311 . C314 . 72.3(62) yes
C312 . C311 . S312 . 122.8(8) yes
S309 . C311 . S312 . 10.4(3) yes
H31 . C311 . S312 . 99.5(12) no
H32 . C311 . S312 . 110.0(11) no
C313 . C311 . S312 . 107.5(8) yes
C312 . C311 . H37 . 80.8(19) no
S309 . C311 . H37 . 105.6(21) no
H31 . C311 . H37 . 35.0(31) no
H32 . C311 . H37 . 133.9(34) no
C313 . C311 . H37 . 101.3(20) no
C312 . C311 . H38 . 118.1(22) no
S309 . C311 . H38 . 117.6(27) no
H31 . C311 . H38 . 81.7(50) no
H32 . C311 . H38 . 22.0(48) no
C313 . C311 . H38 . 119.0(29) no
C314 . C311 . S312 . 62.0(53) yes
C314 . C311 . H37 . 58.8(83) no
S312 . C311 . H37 . 99.4(20) no
C314 . C311 . H38 . 168.2(95) no
S312 . C311 . H38 . 114.1(24) no
H37 . C311 . H38 . 113.0(35) no
C311 . C312 . S310 . 114.8(7) yes
C311 . C312 . H29 . 109.7(12) no
S310 . C312 . H29 . 109.6(12) no
C311 . C312 . H30 . 109.1(12) no
S310 . C312 . H30 . 109.1(12) no
H29 . C312 . H30 . 104.0(27) no
C311 . C312 . C313 . 90.6(20) yes
S310 . C312 . C313 . 71.7(15) yes
H29 . C312 . C313 . 155.5(28) no
H30 . C312 . C313 . 54.8(24) no
C311 . C312 . C314 . 7.9(10) yes
S310 . C312 . C314 . 107.3(9) yes
H29 . C312 . C314 . 111.4(16) no
H30 . C312 . C314 . 115.3(18) no
C313 . C312 . C314 . 90.6(19) yes
C311 . C312 . S311 . 119.5(8) yes
S310 . C312 . S311 . 5.6(3) yes
H29 . C312 . S311 . 109.3(11) no
H30 . C312 . S311 . 104.0(12) no
C313 . C312 . S311 . 69.6(14) yes
C311 . C312 . H40 . 126.3(22) no
S310 . C312 . H40 . 112.5(19) no
H29 . C312 . H40 . 75.8(36) no
H30 . C312 . H40 . 29.2(36) no
C313 . C312 . H40 . 81.2(26) no
C314 . C312 . S311 . 112.1(9) yes
C314 . C312 . H40 . 134.1(23) no
S311 . C312 . H40 . 107.0(18) no
C301 . S301 . C303 . 101.3(9) yes
C301 . S301 . C322 . 76.9(9) yes
C303 . S301 . C322 . 26.2(4) yes
C301 . S301 . C324 . 14.7(8) yes
C303 . S301 . C324 . 105.5(7) yes
C322 . S301 . C324 . 79.5(6) yes
C301 . S301 . S320 . 31.8(15) yes
C303 . S301 . S320 . 70.0(13) yes
C322 . S301 . S320 . 47.7(12) yes
C324 . S301 . S320 . 40.8(14) yes
C302 . S302 . C304 . 109.3(11) yes
C302 . S302 . C322 . 86.3(11) yes
C304 . S302 . C322 . 24.1(4) yes
C302 . S302 . C323 . 7.4(14) yes
C304 . S302 . C323 . 115.4(9) yes
C322 . S302 . C323 . 92.0(9) yes
C302 . S302 . S319 . 96.4(32) yes
C304 . S302 . S319 . 74.6(25) yes
C322 . S302 . S319 . 83.7(26) yes
C323 . S302 . S319 . 101.8(31) yes
C303 . S303 . C305 . 96.4(4) yes
C303 . S303 . C320 . 126.0(5) yes
C305 . S303 . C320 . 29.8(4) yes
C303 . S303 . C321 . 37.3(4) yes
C305 . S303 . C321 . 59.1(4) yes
C320 . S303 . C321 . 88.8(5) yes
C303 . S303 . S318 . 153.7(29) yes
C305 . S303 . S318 . 59.6(25) yes
C320 . S303 . S318 . 32.0(24) yes
C321 . S303 . S318 . 117.5(28) yes
C304 . S304 . C305 . 94.1(4) yes
C304 . S304 . C319 . 127.1(5) yes
C305 . S304 . C319 . 33.6(4) yes
C304 . S304 . C321 . 34.1(4) yes
C305 . S304 . C321 . 60.0(4) yes
C319 . S304 . C321 . 93.2(5) yes
C304 . S304 . S317 . 125.6(23) yes
C305 . S304 . S317 . 77.9(19) yes
C319 . S304 . S317 . 55.9(19) yes
C321 . S304 . S317 . 112.6(22) yes
C306 . S305 . C307 . 94.2(4) yes
C306 . S305 . C318 . 65.4(4) yes
C307 . S305 . C318 . 28.9(4) yes
C306 . S305 . C320 . 26.4(4) yes
C307 . S305 . C320 . 120.6(5) yes
C318 . S305 . C320 . 91.8(5) yes
C306 . S305 . S316 . 75.8(34) yes
C307 . S305 . S316 . 85.2(37) yes
C318 . S305 . S316 . 77.4(37) yes
C320 . S305 . S316 . 79.8(34) yes
C306 . S306 . C308 . 94.3(4) yes
C306 . S306 . C318 . 66.2(4) yes
C308 . S306 . C318 . 28.2(4) yes
C306 . S306 . C319 . 29.1(4) yes
C308 . S306 . C319 . 123.2(5) yes
C318 . S306 . C319 . 95.3(5) yes
C306 . S306 . S315 . 115.3(48) yes
C308 . S306 . S315 . 74.1(41) yes
C318 . S306 . S315 . 89.5(41) yes
C319 . S306 . S315 . 116.0(48) yes
C307 . S307 . C309 . 92.9(4) yes
C307 . S307 . C316 . 126.3(5) yes
C309 . S307 . C316 . 33.5(4) yes
C307 . S307 . C317 . 33.6(4) yes
C309 . S307 . C317 . 59.6(4) yes
C316 . S307 . C317 . 93.0(5) yes
C307 . S307 . S314 . 119.0(46) yes
C309 . S307 . S314 . 72.5(41) yes
C316 . S307 . S314 . 60.7(43) yes
C317 . S307 . S314 . 101.5(44) yes
C308 . S308 . C309 . 92.2(4) yes
C308 . S308 . C315 . 123.1(5) yes
C309 . S308 . C315 . 31.0(4) yes
C308 . S308 . C317 . 34.2(4) yes
C309 . S308 . C317 . 58.3(4) yes
C315 . S308 . C317 . 89.3(4) yes
C308 . S308 . S313 . 128.6(25) yes
C309 . S308 . S313 . 41.6(21) yes
C315 . S308 . S313 . 16.5(22) yes
C317 . S308 . S313 . 97.7(23) yes
C310 . S309 . C311 . 95.5(5) yes
C310 . S309 . C314 . 90.2(6) yes
C311 . S309 . C314 . 6.1(9) yes
C310 . S309 . C316 . 29.0(4) yes
C311 . S309 . C316 . 123.3(6) yes
C314 . S309 . C316 . 117.6(7) yes
C310 . S309 . S312 . 119.5(17) yes
C311 . S309 . S312 . 110.6(17) yes
C314 . S309 . S312 . 110.9(17) yes
C316 . S309 . S312 . 98.1(16) yes
C310 . S310 . C312 . 95.6(5) yes
C310 . S310 . C313 . 86.7(6) yes
C312 . S310 . C313 . 21.3(7) yes
C310 . S310 . C315 . 26.5(4) yes
C312 . S310 . C315 . 121.9(6) yes
C313 . S310 . C315 . 110.4(7) yes
C310 . S310 . S311 . 114.7(27) yes
C312 . S310 . S311 . 133.5(28) yes
C313 . S310 . S311 . 122.4(28) yes
C315 . S310 . S311 . 91.3(26) yes
C302 . H25 . C323 . 12.6(29) no
C302 . H25 . H35 . 100.7(44) no
C323 . H25 . H35 . 88.7(60) no
C302 . H26 . C323 . 5.5(23) no
C302 . H26 . H36 . 58.9(38) no
C323 . H26 . H36 . 54.4(29) no
C301 . H27 . C324 . 29.5(17) no
C301 . H27 . H33 . 48.7(30) no
C324 . H27 . H33 . 69.6(36) no
C312 . H30 . C313 . 39.7(15) no
C312 . H30 . H40 . 60.9(34) no
C313 . H30 . H40 . 96.7(40) no
C311 . H31 . C314 . 11.6(15) no
C311 . H31 . H37 . 80.4(26) no
C314 . H31 . H37 . 70.5(25) no
C311 . H32 . C314 . 2.2(11) no
C311 . H32 . H38 . 49.1(37) no
C314 . H32 . H38 . 51.0(34) no
C311 . C313 . C312 . 65.8(17) yes
C311 . C313 . S310 . 112.1(10) yes
C312 . C313 . S310 . 86.9(16) yes
C311 . C313 . H30 . 109.0(20) no
C312 . C313 . H30 . 85.5(29) no
S310 . C313 . H30 . 130.3(24) no
C311 . C313 . C314 . 7.2(10) yes
C312 . C313 . C314 . 65.0(17) yes
S310 . C313 . C314 . 104.9(8) yes
H30 . C313 . C314 . 115.7(21) no
C311 . C313 . S311 . 119.0(10) yes
C312 . C313 . S311 . 91.2(16) yes
S310 . C313 . S311 . 7.0(3) yes
H30 . C313 . S311 . 125.4(23) no
C314 . C313 . S311 . 111.7(7) yes
C311 . C313 . H39 . 106.1(15) no
C312 . C313 . H39 . 158.7(21) no
S310 . C313 . H39 . 114.2(13) no
H30 . C313 . H39 . 78.6(38) no
C314 . C313 . H39 . 109.5(12) no
C311 . C313 . H40 . 105.2(13) no
C312 . C313 . H40 . 59.6(22) no
S310 . C313 . H40 . 111.6(13) no
H30 . C313 . H40 . 28.9(37) no
C314 . C313 . H40 . 109.6(12) no
S311 . C313 . H39 . 109.5(12) no
S311 . C313 . H40 . 109.4(12) no
H39 . C313 . H40 . 107.0(26) no
C311 . C314 . C312 . 101.4(58) yes
C311 . C314 . S309 . 113.0(62) yes
C312 . C314 . S309 . 124.0(10) yes
C311 . C314 . H31 . 80.5(60) no
C312 . C314 . H31 . 112.8(20) no
S309 . C314 . H31 . 115.4(18) no
C311 . C314 . H32 . 10.6(58) no
C312 . C314 . H32 . 101.7(18) no
S309 . C314 . H32 . 105.0(19) no
H31 . C314 . H32 . 90.1(26) no
C311 . C314 . C313 . 100.4(67) yes
C312 . C314 . C313 . 24.4(8) yes
S309 . C314 . C313 . 103.8(8) yes
H31 . C314 . C313 . 137.0(20) no
H32 . C314 . C313 . 96.4(23) no
C311 . C314 . S312 . 112.3(58) yes
C312 . C314 . S312 . 133.0(9) yes
S309 . C314 . S312 . 10.9(3) yes
H31 . C314 . S312 . 104.5(18) no
H32 . C314 . S312 . 105.8(16) no
C311 . C314 . H37 . 111.1(84) no
C312 . C314 . H37 . 86.7(14) no
S309 . C314 . H37 . 117.3(13) no
H31 . C314 . H37 . 36.8(40) no
H32 . C314 . H37 . 121.7(36) no
C311 . C314 . H38 . 9.4(75) no
C312 . C314 . H38 . 108.4(12) no
S309 . C314 . H38 . 112.0(14) no
H31 . C314 . H38 . 72.2(42) no
H32 . C314 . H38 . 17.9(35) no
C313 . C314 . S312 . 114.2(7) yes
C313 . C314 . H37 . 109.4(12) no
S312 . C314 . H37 . 109.2(12) no
C313 . C314 . H38 . 109.5(12) no
S312 . C314 . H38 . 109.4(12) no
H37 . C314 . H38 . 104.8(27) no
C309 . C315 . C310 . 90.3(11) yes
C309 . C315 . S308 . 63.1(6) yes
C310 . C315 . S308 . 153.4(11) yes
C309 . C315 . S310 . 172.4(9) yes
C310 . C315 . S310 . 82.1(9) yes
S308 . C315 . S310 . 124.4(5) yes
C309 . C315 . C316 . 51.3(6) yes
C310 . C315 . C316 . 39.7(8) yes
S308 . C315 . C316 . 114.2(5) yes
S310 . C315 . C316 . 121.2(6) yes
C309 . C315 . S311 . 176.4(14) yes
C310 . C315 . S311 . 89.9(9) yes
S308 . C315 . S311 . 116.5(5) yes
S310 . C315 . S311 . 8.7(3) yes
C316 . C315 . S311 . 129.3(5) yes
C309 . C315 . S313 . 64.4(6) yes
C310 . C315 . S313 . 154.4(11) yes
S308 . C315 . S313 . 2.5(3) yes
S310 . C315 . S313 . 123.1(5) yes
C316 . C315 . S313 . 115.6(5) yes
S311 . C315 . S313 . 115.1(5) yes
C309 . C316 . C310 . 86.2(10) yes
C309 . C316 . S307 . 67.2(6) yes
C310 . C316 . S307 . 153.2(10) yes
C309 . C316 . S309 . 162.5(12) yes
C310 . C316 . S309 . 81.3(8) yes
S307 . C316 . S309 . 123.7(6) yes
C309 . C316 . C315 . 50.6(7) yes
C310 . C316 . C315 . 36.2(7) yes
S307 . C316 . C315 . 117.7(6) yes
S309 . C316 . C315 . 117.5(6) yes
C309 . C316 . S312 . 174.3(12) yes
C310 . C316 . S312 . 90.5(8) yes
S307 . C316 . S312 . 115.7(5) yes
S309 . C316 . S312 . 11.9(3) yes
C315 . C316 . S312 . 126.6(5) yes
C309 . C316 . S314 . 68.4(7) yes
C310 . C316 . S314 . 154.6(9) yes
S307 . C316 . S314 . 5.1(4) yes
S309 . C316 . S314 . 123.8(5) yes
C315 . C316 . S314 . 118.4(5) yes
S312 . C316 . S314 . 114.9(5) yes
C307 . C317 . C308 . 82.9(9) yes
C307 . C317 . C309 . 139.1(9) yes
C308 . C317 . C309 . 136.7(9) yes
C307 . C317 . S307 . 77.6(7) yes
C308 . C317 . S307 . 160.4(9) yes
C309 . C317 . S307 . 62.2(4) yes
C307 . C317 . S308 . 157.0(9) yes
C308 . C317 . S308 . 74.0(7) yes
C309 . C317 . S308 . 63.6(4) yes
S307 . C317 . S308 . 125.5(6) yes
C307 . C317 . C318 . 42.5(7) yes
C308 . C317 . C318 . 41.0(6) yes
C309 . C317 . C318 . 176.2(11) yes
S307 . C317 . C318 . 119.8(6) yes
S308 . C317 . C318 . 114.6(6) yes
C307 . C317 . S313 . 164.6(9) yes
C308 . C317 . S313 . 82.0(7) yes
C309 . C317 . S313 . 55.2(4) yes
S307 . C317 . S313 . 117.3(5) yes
S308 . C317 . S313 . 8.6(3) yes
C307 . C317 . S314 . 81.1(7) yes
C308 . C317 . S314 . 163.8(8) yes
C309 . C317 . S314 . 59.5(5) yes
S307 . C317 . S314 . 5.9(4) yes
S308 . C317 . S314 . 121.9(5) yes
C318 . C317 . S313 . 122.8(5) yes
C318 . C317 . S314 . 122.9(5) yes
S313 . C317 . S314 . 114.1(5) yes
C307 . C318 . C308 . 99.3(11) yes
C307 . C318 . S305 . 71.7(8) yes
C308 . C318 . S305 . 168.7(14) yes
C307 . C318 . S306 . 173.0(12) yes
C308 . C318 . S306 . 74.9(8) yes
S305 . C318 . S306 . 113.6(6) yes
C307 . C318 . C317 . 49.6(8) yes
C308 . C318 . C317 . 50.4(8) yes
S305 . C318 . C317 . 121.2(6) yes
S306 . C318 . C317 . 125.2(6) yes
C307 . C318 . S315 . 167.7(13) yes
C308 . C318 . S315 . 71.9(8) yes
S305 . C318 . S315 . 115.9(5) yes
S306 . C318 . S315 . 5.5(4) yes
C317 . C318 . S315 . 122.3(5) yes
C307 . C318 . S316 . 73.2(8) yes
C308 . C318 . S316 . 172.4(10) yes
S305 . C318 . S316 . 6.2(4) yes
S306 . C318 . S316 . 112.5(5) yes
C317 . C318 . S316 . 122.3(5) yes
S315 . C318 . S316 . 115.4(5) yes
C305 . C319 . C306 . 86.2(10) yes
C305 . C319 . S304 . 65.2(6) yes
C306 . C319 . S304 . 150.8(10) yes
C305 . C319 . S306 . 165.4(11) yes
C306 . C319 . S306 . 82.1(8) yes
S304 . C319 . S306 . 125.1(6) yes
C305 . C319 . C320 . 47.6(6) yes
C306 . C319 . C320 . 38.9(8) yes
S304 . C319 . C320 . 112.8(5) yes
S306 . C319 . C320 . 121.0(6) yes
C305 . C319 . S315 . 168.2(9) yes
C306 . C319 . S315 . 82.6(8) yes
S304 . C319 . S315 . 125.5(5) yes
S306 . C319 . S315 . 5.0(4) yes
C320 . C319 . S315 . 121.4(5) yes
C305 . C319 . S317 . 69.8(6) yes
C306 . C319 . S317 . 155.9(10) yes
S304 . C319 . S317 . 7.9(3) yes
S306 . C319 . S317 . 121.8(6) yes
C320 . C319 . S317 . 117.1(5) yes
S315 . C319 . S317 . 121.4(5) yes
C305 . C320 . C306 . 96.1(12) yes
C305 . C320 . S303 . 63.8(6) yes
C306 . C320 . S303 . 159.8(10) yes
C305 . C320 . S305 . 171.9(11) yes
C306 . C320 . S305 . 76.2(8) yes
S303 . C320 . S305 . 123.9(6) yes
C305 . C320 . C319 . 54.5(7) yes
C306 . C320 . C319 . 42.0(8) yes
S303 . C320 . C319 . 118.0(5) yes
S305 . C320 . C319 . 118.0(6) yes
C305 . C320 . S316 . 167.6(13) yes
C306 . C320 . S316 . 75.1(8) yes
S303 . C320 . S316 . 124.8(5) yes
S305 . C320 . S316 . 6.3(4) yes
C319 . C320 . S316 . 117.1(5) yes
C305 . C320 . S318 . 67.4(7) yes
C306 . C320 . S318 . 163.4(11) yes
S303 . C320 . S318 . 4.2(3) yes
S305 . C320 . S318 . 120.2(6) yes
C319 . C320 . S318 . 121.8(5) yes
S316 . C320 . S318 . 120.9(5) yes
C303 . C321 . C304 . 76.9(8) yes
C303 . C321 . C305 . 137.9(8) yes
C304 . C321 . C305 . 145.2(9) yes
C303 . C321 . S303 . 75.4(6) yes
C304 . C321 . S303 . 152.1(9) yes
C305 . C321 . S303 . 62.6(4) yes
C303 . C321 . S304 . 158.3(8) yes
C304 . C321 . S304 . 81.4(7) yes
C305 . C321 . S304 . 63.8(4) yes
S303 . C321 . S304 . 126.3(6) yes
C303 . C321 . C322 . 42.6(6) yes
C304 . C321 . C322 . 34.5(6) yes
C305 . C321 . C322 . 176.5(12) yes
S303 . C321 . C322 . 117.6(6) yes
S304 . C321 . C322 . 115.7(6) yes
C303 . C321 . S317 . 161.3(9) yes
C304 . C321 . S317 . 85.9(7) yes
C305 . C321 . S317 . 59.7(4) yes
S303 . C321 . S317 . 122.0(5) yes
S304 . C321 . S317 . 8.8(3) yes
C303 . C321 . S318 . 82.1(6) yes
C304 . C321 . S318 . 158.6(8) yes
C305 . C321 . S318 . 55.9(4) yes
S303 . C321 . S318 . 6.8(4) yes
S304 . C321 . S318 . 119.6(5) yes
C322 . C321 . S317 . 120.4(5) yes
C322 . C321 . S318 . 124.2(5) yes
S317 . C321 . S318 . 115.4(5) yes
C303 . C322 . C304 . 105.3(13) yes
C303 . C322 . S301 . 58.7(7) yes
C304 . C322 . S301 . 163.2(12) yes
C303 . C322 . S302 . 178.5(11) yes
C304 . C322 . S302 . 73.4(9) yes
S301 . C322 . S302 . 122.6(5) yes
C303 . C322 . C321 . 56.0(7) yes
C304 . C322 . C321 . 49.6(9) yes
S301 . C322 . C321 . 114.7(5) yes
S302 . C322 . C321 . 122.7(6) yes
C303 . C322 . S319 . 170.2(14) yes
C304 . C322 . S319 . 70.1(9) yes
S301 . C322 . S319 . 124.8(5) yes
S302 . C322 . S319 . 8.5(3) yes
C321 . C322 . S319 . 119.6(5) yes
C303 . C322 . S320 . 66.5(7) yes
C304 . C322 . S320 . 171.8(11) yes
S301 . C322 . S320 . 9.5(2) yes
S302 . C322 . S320 . 114.8(5) yes
C321 . C322 . S320 . 122.2(5) yes
S319 . C322 . S320 . 118.1(5) yes
C301 . C323 . C302 . 72.9(109) yes
C301 . C323 . S302 . 103.9(15) yes
C302 . C323 . S302 . 108.1(121) yes
C301 . C323 . H25 . 113.5(43) no
C302 . C323 . H25 . 117.8(128) no
S302 . C323 . H25 . 127.0(42) no
C301 . C323 . H26 . 95.9(29) no
C302 . C323 . H26 . 23.1(92) no
S302 . C323 . H26 . 104.5(32) no
H25 . C323 . H26 . 107.4(39) no
C301 . C323 . C324 . 16.2(12) yes
C302 . C323 . C324 . 60.2(107) yes
S302 . C323 . C324 . 116.3(16) yes
H25 . C323 . C324 . 109.0(43) no
H26 . C323 . C324 . 82.6(29) no
C301 . C323 . S319 . 108.0(15) yes
C302 . C323 . S319 . 101.9(120) yes
S302 . C323 . S319 . 8.4(4) yes
H25 . C323 . S319 . 128.8(42) no
H26 . C323 . S319 . 96.6(31) no
C301 . C323 . H35 . 104.8(20) no
C302 . C323 . H35 . 147.2(124) no
S302 . C323 . H35 . 104.2(14) no
H25 . C323 . H35 . 31.8(54) no
H26 . C323 . H35 . 139.0(48) no
C301 . C323 . H36 . 125.5(17) no
C302 . C323 . H36 . 61.4(104) no
S302 . C323 . H36 . 116.9(12) no
H25 . C323 . H36 . 68.7(54) no
H26 . C323 . H36 . 41.7(37) no
C324 . C323 . S319 . 118.8(15) yes
C324 . C323 . H35 . 109.6(12) no
S319 . C323 . H35 . 109.6(12) no
C324 . C323 . H36 . 109.3(12) no
S319 . C323 . H36 . 109.1(12) no
H35 . C323 . H36 . 98.7(36) no
C301 . C324 . C302 . 117.5(51) yes
C301 . C324 . S301 . 72.5(39) yes
C302 . C324 . S301 . 114.7(18) yes
C301 . C324 . H27 . 78.4(38) no
C302 . C324 . H27 . 140.6(30) no
S301 . C324 . H27 . 104.4(26) no
C301 . C324 . C323 . 110.7(48) yes
C302 . C324 . C323 . 9.2(17) yes
S301 . C324 . C323 . 119.9(13) yes
H27 . C324 . C323 . 135.6(30) no
C301 . C324 . S320 . 66.4(39) yes
C302 . C324 . S320 . 111.1(18) yes
S301 . C324 . S320 . 8.8(3) yes
H27 . C324 . S320 . 108.3(26) no
C323 . C324 . S320 . 115.1(14) yes
C301 . C324 . H33 . 47.5(41) no
C302 . C324 . H33 . 118.2(21) no
S301 . C324 . H33 . 112.5(11) no
H27 . C324 . H33 . 44.6(42) no
C323 . C324 . H33 . 109.1(12) no
C301 . C324 . H34 . 136.4(55) no
C302 . C324 . H34 . 104.6(24) no
S301 . C324 . H34 . 100.8(12) no
H27 . C324 . H34 . 61.3(46) no
C323 . C324 . H34 . 109.7(12) no
S320 . C324 . H33 . 109.4(12) no
S320 . C324 . H34 . 109.6(12) no
H33 . C324 . H34 . 103.2(31) no
C310 . S311 . C312 . 85.8(5) yes
C310 . S311 . S310 . 58.2(25) yes
C312 . S311 . S310 . 40.9(25) yes
C310 . S311 . C313 . 78.9(5) yes
C312 . S311 . C313 . 19.2(6) yes
S310 . S311 . C313 . 50.7(26) yes
C310 . S311 . C315 . 24.9(4) yes
C312 . S311 . C315 . 110.7(6) yes
S310 . S311 . C315 . 80.1(26) yes
C313 . S311 . C315 . 102.5(6) yes
C310 . S312 . C311 . 84.2(5) yes
C310 . S312 . S309 . 51.2(15) yes
C311 . S312 . S309 . 59.0(15) yes
C310 . S312 . C314 . 79.4(5) yes
C311 . S312 . C314 . 5.7(8) yes
S309 . S312 . C314 . 58.3(16) yes
C310 . S312 . C316 . 26.1(4) yes
C311 . S312 . C316 . 110.1(6) yes
S309 . S312 . C316 . 69.9(15) yes
C314 . S312 . C316 . 105.2(5) yes
C308 . S313 . C309 . 92.2(5) yes
C308 . S313 . S308 . 45.1(23) yes
C309 . S313 . S308 . 132.0(24) yes
C308 . S313 . C315 . 127.8(5) yes
C309 . S313 . C315 . 35.6(4) yes
S308 . S313 . C315 . 161.0(25) yes
C308 . S313 . C317 . 31.7(4) yes
C309 . S313 . C317 . 60.7(4) yes
S308 . S313 . C317 . 73.6(23) yes
C315 . S313 . C317 . 96.3(4) yes
C307 . S314 . C309 . 91.1(5) yes
C307 . S314 . S307 . 56.0(43) yes
C309 . S314 . S307 . 101.6(42) yes
C307 . S314 . C316 . 125.5(5) yes
C309 . S314 . C316 . 34.9(4) yes
S307 . S314 . C316 . 114.2(45) yes
C307 . S314 . C317 . 32.1(4) yes
C309 . S314 . C317 . 59.6(4) yes
S307 . S314 . C317 . 72.5(42) yes
C316 . S314 . C317 . 94.4(4) yes
C306 . S315 . C308 . 92.8(5) yes
C306 . S315 . S306 . 59.9(45) yes
C308 . S315 . S306 . 100.4(42) yes
C306 . S315 . C318 . 64.4(4) yes
C308 . S315 . C318 . 28.4(4) yes
S306 . S315 . C318 . 85.0(41) yes
C306 . S315 . C319 . 27.8(4) yes
C308 . S315 . C319 . 120.6(5) yes
S306 . S315 . C319 . 59.0(46) yes
C318 . S315 . C319 . 92.2(4) yes
C306 . S316 . C307 . 95.7(5) yes
C306 . S316 . S305 . 97.9(35) yes
C307 . S316 . S305 . 88.3(37) yes
C306 . S316 . C318 . 66.8(4) yes
C307 . S316 . C318 . 29.3(4) yes
S305 . S316 . C318 . 96.4(38) yes
C306 . S316 . C320 . 26.9(4) yes
C307 . S316 . C320 . 122.3(5) yes
S305 . S316 . C320 . 93.9(35) yes
C318 . S316 . C320 . 93.7(4) yes
C304 . S317 . C305 . 89.0(4) yes
C304 . S317 . S304 . 47.5(20) yes
C305 . S317 . S304 . 92.6(19) yes
C304 . S317 . C319 . 124.8(4) yes
C305 . S317 . C319 . 35.8(4) yes
S304 . S317 . C319 . 116.3(21) yes
C304 . S317 . C321 . 30.8(4) yes
C305 . S317 . C321 . 58.3(4) yes
S304 . S317 . C321 . 58.5(20) yes
C319 . S317 . C321 . 94.1(4) yes
C303 . S318 . C305 . 92.0(5) yes
C303 . S318 . S303 . 23.2(26) yes
C305 . S318 . S303 . 113.1(27) yes
C303 . S318 . C320 . 124.8(5) yes
C305 . S318 . C320 . 33.1(4) yes
S303 . S318 . C320 . 143.8(27) yes
C303 . S318 . C321 . 33.5(4) yes
C305 . S318 . C321 . 58.6(4) yes
S303 . S318 . C321 . 55.6(26) yes
C320 . S318 . C321 . 91.5(4) yes
C302 . S319 . C304 . 109.3(11) yes
C302 . S319 . S302 . 75.3(31) yes
C304 . S319 . S302 . 96.6(26) yes
C302 . S319 . C322 . 85.1(10) yes
C304 . S319 . C322 . 24.4(4) yes
S302 . S319 . C322 . 87.7(26) yes
C302 . S319 . C323 . 7.4(13) yes
C304 . S319 . C323 . 114.2(8) yes
S302 . S319 . C323 . 69.8(29) yes
C322 . S319 . C323 . 89.9(8) yes
C301 . S320 . C303 . 121.9(11) yes
C301 . S320 . S301 . 140.5(18) yes
C303 . S320 . S301 . 96.8(14) yes
C301 . S320 . C322 . 93.3(11) yes
C303 . S320 . C322 . 30.0(4) yes
S301 . S320 . C322 . 122.8(14) yes
C301 . S320 . C324 . 17.1(10) yes
C303 . S320 . C324 . 124.8(8) yes
S301 . S320 . C324 . 130.4(16) yes
C322 . S320 . C324 . 94.8(7) yes
C301 . H33 . H27 . 83.3(48) no
C301 . H33 . C324 . 29.4(22) no
H27 . H33 . C324 . 65.8(32) no
C302 . H35 . H25 . 54.0(38) no
C302 . H35 . C323 . 6.3(24) no
H25 . H35 . C323 . 59.5(53) no
C302 . H36 . H26 . 70.6(43) no
C302 . H36 . C323 . 13.8(28) no
H26 . H36 . C323 . 83.9(28) no
C311 . H37 . H31 . 64.6(37) no
C311 . H37 . C314 . 10.1(10) no
H31 . H37 . C314 . 72.7(36) no
C311 . H38 . H32 . 108.9(72) no
C311 . H38 . C314 . 2.4(21) no
H32 . H38 . C314 . 111.1(58) no
C312 . H40 . H30 . 90.0(38) no
C312 . H40 . C313 . 39.2(14) no
H30 . H40 . C313 . 54.4(32) no

loop_
_geom_bond_atom_site_label_1
_geom_bond_site_symmetry_1
_geom_bond_atom_site_label_2
_geom_bond_site_symmetry_2
_geom_bond_distance
_geom_bond_publ_flag
Cr0 . N1 . 1.987(9) yes
Cr0 . N2 . 1.972(7) yes
Cr0 . N3 . 1.988(7) yes
Cr0 . N4 . 2.002(7) yes
Cr0 . N5 . 2.068(6) yes
Cr0 . N6 . 2.086(7) yes
S1 . C1 . 1.622(12) yes
S2 . C2 . 1.629(9) yes
S3 . C3 . 1.619(9) yes
S4 . C4 . 1.631(8) yes
C1 . N1 . 1.179(12) yes
C2 . N2 . 1.17(1) yes
C3 . N3 . 1.158(11) yes
C4 . N4 . 1.17(1) yes
N5 . C5 . 1.313(11) yes
N5 . C16 . 1.37(1) yes
N6 . C14 . 1.328(11) yes
N6 . C15 . 1.37(1) yes
C5 . C6 . 1.416(11) yes
C5 . H5 . 0.999(12) no
C6 . C7 . 1.362(12) yes
C6 . H6 . 0.999(12) no
C7 . C8 . 1.420(12) yes
C7 . H7 . 0.999(12) no
C8 . C9 . 1.422(12) yes
C8 . C16 . 1.406(11) yes
C9 . C10 . 1.364(12) yes
C9 . H9 . 0.998(12) no
C10 . C11 . 1.437(11) yes
C10 . H10 . 1.000(12) no
C11 . C12 . 1.405(12) yes
C11 . C15 . 1.396(12) yes
C12 . C13 . 1.368(12) yes
C12 . H12 . 1.000(12) no
C13 . C14 . 1.412(13) yes
C13 . H13 . 0.998(12) no
C14 . H14 . 0.999(12) no
C15 . C16 . 1.425(12) yes
Cl1 . C17 . 1.782(11) yes
Cl2 . C17 . 1.79(1) yes
Cl3 . C18 . 1.776(11) yes
Cl4 . C18 . 1.769(12) yes
C101 . C102 . 1.525(14) yes
C101 . S101 . 1.807(9) yes
C101 . H17 . 1.000(12) no
C101 . H18 . 1.000(12) no
C102 . S102 . 1.806(9) yes
C102 . H19 . 1.000(12) no
C102 . H20 . 1.001(12) no
C103 . C104 . 1.337(12) yes
C103 . S101 . 1.756(9) yes
C103 . S103 . 1.760(9) yes
C104 . S102 . 1.736(9) yes
C104 . S104 . 1.772(9) yes
C105 . C106 . 1.338(12) yes
C105 . S103 . 1.743(8) yes
C105 . S104 . 1.751(8) yes
C106 . S105 . 1.775(9) yes
C106 . S106 . 1.765(9) yes
C107 . C108 . 1.328(11) yes
C107 . S105 . 1.742(9) yes
C107 . S107 . 1.759(8) yes
C108 . S106 . 1.744(8) yes
C108 . S108 . 1.754(8) yes
C109 . C110 . 1.325(12) yes
C109 . S107 . 1.786(9) yes
C109 . S108 . 1.760(9) yes
C110 . S109 . 1.760(9) yes
C110 . S110 . 1.768(9) yes
C111 . C112 . 1.443(14) yes
C111 . S109 . 1.772(11) yes
C111 . H23 . 0.999(12) no
C111 . H24 . 1.000(12) no
C112 . S110 . 1.75(1) yes
C112 . H21 . 0.999(12) no
C112 . H22 . 0.999(12) no
C201 . C202 . 1.509(15) yes
C201 . S201 . 1.813(13) yes
C201 . H41 . 1.000(8) no
C201 . H42 . 1.000(8) no
C201 . C223 . 1.25(3) yes
C201 . C224 . 0.49(3) yes
C201 . S220 . 1.606(18) yes
C201 . H56 . 1.24(3) no
C202 . S202 . 1.859(12) yes
C202 . H43 . 1.000(8) no
C202 . H44 . 0.999(8) no
C202 . C223 . 0.73(2) yes
C202 . C224 . 1.73(3) yes
C202 . S219 . 1.566(16) yes
C202 . H54 . 0.85(4) no
C203 . C204 . 1.329(8) yes
C203 . S201 . 1.750(7) yes
C203 . S203 . 1.806(7) yes
C203 . C221 . 0.962(13) yes
C203 . C222 . 0.790(12) yes
C203 . S218 . 1.987(12) yes
C203 . S220 . 1.746(14) yes
C204 . S202 . 1.765(7) yes
C204 . S204 . 1.763(7) yes
C204 . C221 . 1.053(12) yes
C204 . C222 . 0.960(13) yes
C204 . S217 . 1.828(12) yes
C204 . S219 . 1.704(11) yes
C205 . C206 . 1.317(8) yes
C205 . S203 . 1.751(7) yes
C205 . S204 . 1.750(7) yes
C205 . C219 . 0.970(13) yes
C205 . C220 . 1.056(13) yes
C205 . S217 . 1.703(11) yes
C205 . S218 . 1.717(13) yes
C206 . S205 . 1.767(7) yes
C206 . S206 . 1.768(7) yes
C206 . C219 . 0.857(13) yes
C206 . C220 . 0.904(13) yes
C206 . S215 . 1.742(13) yes
C206 . S216 . 1.888(13) yes
C207 . C208 . 1.328(8) yes
C207 . S205 . 1.746(7) yes
C207 . S207 . 1.767(7) yes
C207 . C217 . 0.994(14) yes
C207 . C218 . 0.850(13) yes
C207 . S214 . 1.887(13) yes
C207 . S216 . 1.780(14) yes
C208 . S206 . 1.764(7) yes
C208 . S208 . 1.744(7) yes
C208 . C217 . 0.975(13) yes
C208 . C218 . 0.931(13) yes
C208 . S213 . 1.838(15) yes
C208 . S215 . 1.698(13) yes
C209 . C210 . 1.309(8) yes
C209 . S207 . 1.764(7) yes
C209 . S208 . 1.779(7) yes
C209 . C215 . 1.015(13) yes
C209 . C216 . 0.988(13) yes
C209 . S213 . 1.741(15) yes
C209 . S214 . 1.651(13) yes
C210 . S209 . 1.772(7) yes
C210 . S210 . 1.784(7) yes
C210 . C215 . 0.899(13) yes
C210 . C216 . 0.831(13) yes
C210 . S211 . 1.945(12) yes
C210 . S212 . 1.874(14) yes
C211 . C212 . 1.462(9) yes
C211 . S209 . 1.776(8) yes
C211 . H45 . 1.000(12) no
C211 . H46 . 0.999(12) no
C211 . C214 . 0.41(3) yes
C211 . S212 . 1.940(17) yes
C211 . H51 . 0.61(4) no
C211 . H52 . 1.11(5) no
C212 . S210 . 1.768(8) yes
C212 . H47 . 0.997(12) no
C212 . H48 . 0.999(12) no
C212 . C213 . 1.14(3) yes
C212 . C214 . 1.48(2) yes
C212 . S211 . 1.945(13) yes
S201 . C222 . 1.825(13) yes
S201 . C224 . 1.97(3) yes
S201 . S220 . 0.326(14) yes
S202 . C222 . 2.058(11) yes
S202 . S219 . 0.56(1) yes
S203 . C220 . 1.939(12) yes
S203 . C221 . 1.636(11) yes
S203 . S218 . 0.319(12) yes
S204 . C219 . 1.883(11) yes
S204 . C221 . 1.763(12) yes
S204 . S217 . 0.343(12) yes
S205 . C218 . 1.719(13) yes
S205 . C220 . 1.715(12) yes
S205 . S216 . 0.224(15) yes
S206 . C218 . 1.824(12) yes
S206 . C219 . 1.782(12) yes
S206 . S215 . 0.256(14) yes
S207 . C216 . 1.928(12) yes
S207 . C217 . 1.727(13) yes
S207 . S214 . 0.276(12) yes
S208 . C215 . 1.853(13) yes
S208 . C217 . 1.707(14) yes
S208 . S213 . 0.152(16) yes
S209 . C214 . 1.679(18) yes
S209 . C216 . 1.725(13) yes
S209 . S212 . 0.254(15) yes
S210 . C213 . 1.474(14) yes
S210 . C215 . 1.723(12) yes
S210 . S211 . 0.41(1) yes
H41 . C224 . 0.53(3) no
H41 . H55 . 0.79(5) no
H41 . H56 . 0.83(5) no
H42 . C224 . 1.29(3) no
H43 . C223 . 0.92(3) no
H43 . H54 . 0.40(6) no
H45 . H51 . 0.64(4) no
H46 . C214 . 0.89(3) no
H46 . H52 . 0.20(4) no
H48 . H50 . 0.65(6) no
C213 . C214 . 1.555(11) yes
C213 . S211 . 1.824(11) yes
C213 . H49 . 1.001(12) no
C213 . H50 . 1.000(12) no
C214 . S212 . 1.819(11) yes
C214 . H51 . 1.000(12) no
C214 . H52 . 1.000(12) no
C215 . C216 . 1.32(1) yes
C215 . S211 . 1.77(1) yes
C215 . S213 . 1.77(1) yes
C216 . S212 . 1.73(1) yes
C216 . S214 . 1.77(1) yes
C217 . C218 . 1.31(1) yes
C217 . S213 . 1.76(1) yes
C217 . S214 . 1.76(1) yes
C218 . S215 . 1.75(1) yes
C218 . S216 . 1.81(1) yes
C219 . C220 . 1.29(1) yes
C219 . S215 . 1.75(1) yes
C219 . S217 . 1.74(1) yes
C220 . S216 . 1.78(1) yes
C220 . S218 . 1.76(1) yes
C221 . C222 . 1.31(1) yes
C221 . S217 . 1.80(1) yes
C221 . S218 . 1.78(1) yes
C222 . S219 . 1.76(1) yes
C222 . S220 . 1.74(1) yes
C223 . C224 . 1.46(4) yes
C223 . S219 . 1.70(3) yes
C223 . H53 . 1.001(12) no
C223 . H54 . 0.999(12) no
C224 . S220 . 1.79(3) yes
C224 . H55 . 1.000(12) no
C224 . H56 . 1.000(12) no
C301 . C302 . 1.63(3) yes
C301 . S301 . 1.89(2) yes
C301 . H27 . 0.999(12) no
C301 . H28 . 0.999(12) no
C301 . C323 . 1.68(3) yes
C301 . C324 . 0.50(3) yes
C301 . S320 . 1.57(2) yes
C301 . H33 . 0.76(4) no
C302 . S302 . 1.82(3) yes
C302 . H25 . 1.001(12) no
C302 . H26 . 1.000(12) no
C302 . C323 . 0.25(4) yes
C302 . C324 . 1.33(4) yes
C302 . S319 . 1.87(3) yes
C302 . H35 . 1.22(5) no
C302 . H36 . 0.91(4) no
C303 . C304 . 1.314(9) yes
C303 . S301 . 1.745(8) yes
C303 . S303 . 1.761(8) yes
C303 . C321 . 1.103(11) yes
C303 . C322 . 0.901(11) yes
C303 . S318 . 1.98(1) yes
C303 . S320 . 1.65(1) yes
C304 . S302 . 1.754(8) yes
C304 . S304 . 1.777(8) yes
C304 . C321 . 1.007(11) yes
C304 . C322 . 0.748(11) yes
C304 . S317 . 1.96(1) yes
C304 . S319 . 1.703(11) yes
C305 . C306 . 1.333(9) yes
C305 . S303 . 1.751(8) yes
C305 . S304 . 1.754(8) yes
C305 . C319 . 1.070(11) yes
C305 . C320 . 0.971(11) yes
C305 . C321 . 1.692(11) yes
C305 . S317 . 1.72(1) yes
C305 . S318 . 1.641(11) yes
C306 . S305 . 1.783(8) yes
C306 . S306 . 1.772(8) yes
C306 . C319 . 0.870(11) yes
C306 . C320 . 0.817(12) yes
C306 . S315 . 1.852(12) yes
C306 . S316 . 1.745(11) yes
C307 . C308 . 1.333(9) yes
C307 . S305 . 1.744(9) yes
C307 . S307 . 1.767(8) yes
C307 . C317 . 1.001(12) yes
C307 . C318 . 0.887(11) yes
C307 . S314 . 1.862(12) yes
C307 . S316 . 1.738(11) yes
C308 . S306 . 1.759(8) yes
C308 . S308 . 1.730(8) yes
C308 . C317 . 1.013(11) yes
C308 . C318 . 0.861(11) yes
C308 . S313 . 1.91(1) yes
C308 . S315 . 1.720(11) yes
C309 . C310 . 1.318(9) yes
C309 . S307 . 1.756(9) yes
C309 . S308 . 1.801(8) yes
C309 . C315 . 1.041(12) yes
C309 . C316 . 1.051(11) yes
C309 . C317 . 1.711(12) yes
C309 . S313 . 1.61(1) yes
C309 . S314 . 1.710(12) yes
C310 . S309 . 1.769(8) yes
C310 . S310 . 1.783(8) yes
C310 . C315 . 0.803(11) yes
C310 . C316 . 0.869(12) yes
C310 . S311 . 1.906(11) yes
C310 . S312 . 1.98(1) yes
C311 . C312 . 1.456(11) yes
C311 . S309 . 1.76(1) yes
C311 . H31 . 1.001(12) no
C311 . H32 . 1.000(12) no
C311 . C313 . 1.60(2) yes
C311 . C314 . 0.20(2) yes
C311 . S312 . 1.922(14) yes
C311 . H37 . 1.09(4) no
C311 . H38 . 0.80(3) no
C312 . S310 . 1.75(1) yes
C312 . H29 . 1.002(12) no
C312 . H30 . 0.998(12) no
C312 . C313 . 0.64(2) yes
C312 . C314 . 1.402(19) yes
C312 . S311 . 1.943(14) yes
C312 . H40 . 0.87(3) no
S301 . C322 . 2.03(1) yes
S301 . C324 . 1.984(18) yes
S301 . S320 . 0.400(7) yes
S302 . C322 . 1.816(12) yes
S302 . C323 . 1.73(2) yes
S302 . S319 . 0.27(1) yes
S303 . C320 . 1.948(11) yes
S303 . C321 . 1.68(1) yes
S303 . S318 . 0.24(1) yes
S304 . C319 . 1.91(1) yes
S304 . C321 . 1.62(1) yes
S304 . S317 . 0.292(7) yes
S305 . C318 . 1.806(12) yes
S305 . C320 . 1.791(11) yes
S305 . S316 . 0.196(12) yes
S306 . C318 . 1.774(11) yes
S306 . C319 . 1.669(12) yes
S306 . S315 . 0.171(12) yes
S307 . C316 . 1.872(12) yes
S307 . C317 . 1.688(12) yes
S307 . S314 . 0.183(12) yes
S308 . C315 . 2.01(1) yes
S308 . C317 . 1.709(11) yes
S308 . S313 . 0.267(8) yes
S309 . C314 . 1.670(13) yes
S309 . C316 . 1.68(1) yes
S309 . S312 . 0.370(7) yes
S310 . C313 . 1.669(13) yes
S310 . C315 . 1.705(11) yes
S310 . S311 . 0.261(9) yes
H25 . C323 . 0.86(5) no
H25 . H35 . 0.53(8) no
H26 . C323 . 1.22(4) no
H26 . H36 . 0.82(8) no
H27 . C324 . 0.97(4) no
H27 . H33 . 0.75(7) no
H30 . C313 . 0.82(3) no
H30 . H40 . 0.49(5) no
H31 . C314 . 1.01(3) no
H31 . H37 . 0.64(6) no
H32 . C314 . 1.20(3) no
H32 . H38 . 0.40(7) no
C313 . C314 . 1.55(1) yes
C313 . S311 . 1.822(9) yes
C313 . H39 . 0.999(12) no
C313 . H40 . 0.999(12) no
C314 . S312 . 1.83(1) yes
C314 . H37 . 1.001(12) no
C314 . H38 . 1.000(12) no
C315 . C316 . 1.319(9) yes
C315 . S311 . 1.731(8) yes
C315 . S313 . 1.759(8) yes
C316 . S312 . 1.768(8) yes
C316 . S314 . 1.789(9) yes
C317 . C318 . 1.314(9) yes
C317 . S313 . 1.765(8) yes
C317 . S314 . 1.734(8) yes
C318 . S315 . 1.781(8) yes
C318 . S316 . 1.774(8) yes
C319 . C320 . 1.284(9) yes
C319 . S315 . 1.750(8) yes
C319 . S317 . 1.762(8) yes
C320 . S316 . 1.767(8) yes
C320 . S318 . 1.747(8) yes
C321 . C322 . 1.315(9) yes
C321 . S317 . 1.756(8) yes
C321 . S318 . 1.804(8) yes
C322 . S319 . 1.806(8) yes
C322 . S320 . 1.790(8) yes
C323 . C324 . 1.44(3) yes
C323 . S319 . 1.80(2) yes
C323 . H35 . 1.000(12) no
C323 . H36 . 0.999(12) no
C324 . S320 . 1.702(18) yes
C324 . H33 . 0.998(12) no
C324 . H34 . 1.000(12) no
